data_7131506
loop_
_publ_author_name
'Ohms, Leon'
'Eickhoff, Liesa'
'Kramer, Pascal'
'Villinger, Alexander'
'Bresien, Jonas'
'Schulz, Axel'

_publ_section_title
;
 Coinage metal complexes of multidentate Pacman phosphane ligands.
;
_journal_issue 35
_journal_name_full 'Chemical communications (Cambridge, England)'
_journal_page_first 5245
_journal_page_last 5248
_journal_paper_doi 10.1039/d3cc01174g
_journal_volume 59
_journal_year 2023
_chemical_formula_moiety 'C58 H76 Ag N10 P2 , C F3 O3 S -, 6.253(C2 H3 N)'
_chemical_formula_sum 'C71.51 H94.76 Ag F3 N16.25 O3 P2 S'
_chemical_formula_weight 1488.89
_space_group_crystal_system monoclinic
_space_group_IT_number 14
_space_group_name_Hall '-P 2ybc'
_space_group_name_H-M_alt 'P 1 21/c 1'
_atom_sites_solution_hydrogens geom
_audit_creation_method SHELXL-2014/7
_audit_update_record
;
2023-03-28 deposited with the CCDC.	2023-04-03 downloaded from the CCDC.
;
_cell_angle_alpha 90
_cell_angle_beta 99.706(3)
_cell_angle_gamma 90
_cell_formula_units_Z 8
_cell_length_a 15.7617(16)
_cell_length_b 26.139(3)
_cell_length_c 37.462(4)
_cell_measurement_reflns_used 9860
_cell_measurement_temperature 123(2)
_cell_measurement_theta_max 22.11
_cell_measurement_theta_min 2.37
_cell_volume 15213(3)
_computing_cell_refinement 'Bruker Apex V7.51A'
_computing_data_collection 'Bruker Apex V7.51A'
_computing_data_reduction 'Bruker SAINT'
_computing_molecular_graphics 'ORTEP-3v2.01 (Farrugia, 2012)'
_computing_publication_material 'SHELXL-2014/7 (Sheldrick, 2015)'
_computing_structure_refinement 'SHELXL-2014/7 (Sheldrick, 2015)'
_computing_structure_solution 'Bruker SHELXTL'
_diffrn_ambient_temperature 123(2)
_diffrn_detector_area_resol_mean 10.4167
_diffrn_measured_fraction_theta_full 0.999
_diffrn_measured_fraction_theta_max 0.999
_diffrn_measurement_device_type 'Bruker D8 QUEST diffractometer'
_diffrn_measurement_method 'phi and omega scans'
_diffrn_radiation_type MoK\a
_diffrn_radiation_wavelength 0.71073
_diffrn_reflns_av_R_equivalents 0.1135
_diffrn_reflns_av_unetI/netI 0.0442
_diffrn_reflns_Laue_measured_fraction_full 0.999
_diffrn_reflns_Laue_measured_fraction_max 0.999
_diffrn_reflns_limit_h_max 19
_diffrn_reflns_limit_h_min -19
_diffrn_reflns_limit_k_max 32
_diffrn_reflns_limit_k_min -32
_diffrn_reflns_limit_l_max 45
_diffrn_reflns_limit_l_min -46
_diffrn_reflns_number 581353
_diffrn_reflns_point_group_measured_fraction_full 0.999
_diffrn_reflns_point_group_measured_fraction_max 0.999
_diffrn_reflns_theta_full 25.242
_diffrn_reflns_theta_max 26.000
_diffrn_reflns_theta_min 1.829
_diffrn_source 'microfocus sealed tube'
_exptl_absorpt_coefficient_mu 0.398
_exptl_absorpt_correction_T_max 0.7451
_exptl_absorpt_correction_T_min 0.7117
_exptl_absorpt_correction_type multi-scan
_exptl_absorpt_process_details '(SADABS-2016/2; Sheldrick, 2015)'
_exptl_crystal_colour colourless
_exptl_crystal_density_diffrn 1.300
_exptl_crystal_description block
_exptl_crystal_F_000 6253
_exptl_crystal_size_max 0.220
_exptl_crystal_size_mid 0.120
_exptl_crystal_size_min 0.070
_platon_squeeze_details
;
The unit cell contains sixteen acetonitrile molecules which have been treated 
as a diffuse contribution to the overall scattering without specific atom 
positions by SQUEEZE/PLATON. These were removed from the model, but included 
in the empirical formula.
;
_refine_diff_density_max 1.282
_refine_diff_density_min -0.793
_refine_diff_density_rms 0.079
_refine_ls_extinction_method none
_refine_ls_goodness_of_fit_ref 1.072
_refine_ls_hydrogen_treatment constr
_refine_ls_matrix_type full
_refine_ls_number_parameters 1882
_refine_ls_number_reflns 29892
_refine_ls_number_restraints 1243
_refine_ls_restrained_S_all 1.079
_refine_ls_R_factor_all 0.0837
_refine_ls_R_factor_gt 0.0571
_refine_ls_shift/su_max 0.002
_refine_ls_shift/su_mean 0.000
_refine_ls_structure_factor_coef Fsqd
_refine_ls_weighting_details 'w=1/[\s^2^(Fo^2^)+(0.0507P)^2^+39.3105P] where P=(Fo^2^+2Fc^2^)/3'
_refine_ls_weighting_scheme calc
_refine_ls_wR_factor_gt 0.1351
_refine_ls_wR_factor_ref 0.1526
_reflns_Friedel_coverage 0.000
_reflns_number_gt 22294
_reflns_number_total 29892
_reflns_threshold_expression 'I > 2\s(I)'
_cod_data_source_file d3cc01174g10.cif
_cod_data_source_block is_lo23b
_cod_depositor_comments 'Adding full bibliography for 7131503--7131510.cif.'
_cod_original_sg_symbol_H-M 'P 21/c'
_cod_database_code 7131506
_shelx_shelxl_version_number 2014/7
_shelx_space_group_comment
;
The symmetry employed for this shelxl refinement is uniquely defined
by the following loop, which should always be used as a source of
symmetry information in preference to the above space-group names.
They are only intended as comments.
;
_shelx_estimated_absorpt_t_min 0.918
_shelx_estimated_absorpt_t_max 0.973
_platon_squeeze_void_probe_radius 1.20

loop_
_space_group_symop_operation_xyz
'x, y, z'
'-x, y+1/2, -z+1/2'
'-x, -y, -z'
'x, -y-1/2, z-1/2'

loop_
_atom_site_label
_atom_site_type_symbol
_atom_site_fract_x
_atom_site_fract_y
_atom_site_fract_z
_atom_site_U_iso_or_equiv
_atom_site_adp_type
_atom_site_occupancy
_atom_site_site_symmetry_order
_atom_site_calc_flag
_atom_site_refinement_flags_posn
_atom_site_refinement_flags_adp
_atom_site_refinement_flags_occupancy
_atom_site_disorder_assembly
_atom_site_disorder_group
Ag1 Ag 0.12919(2) 0.75709(2) 0.36671(2) 0.03403(8) Uani 1 1 d . . . . .
P1 P 0.15470(6) 0.84454(4) 0.34407(2) 0.0246(2) Uani 1 1 d . . . . .
P2 P 0.16681(6) 0.66496(4) 0.36083(2) 0.0248(2) Uani 1 1 d . . . . .
N1 N 0.14724(19) 0.85105(11) 0.29740(8) 0.0249(6) Uani 1 1 d . . . . .
N2 N -0.01692(19) 0.79967(12) 0.30979(8) 0.0290(7) Uani 1 1 d . . . . .
N3 N -0.01025(19) 0.69704(12) 0.31957(8) 0.0292(7) Uani 1 1 d . . . . .
N4 N 0.15794(18) 0.64087(11) 0.31672(8) 0.0251(6) Uani 1 1 d . . . . .
N5 N 0.27710(19) 0.65087(11) 0.37318(8) 0.0257(7) Uani 1 1 d . . . . .
N6 N 0.2254(2) 0.71520(13) 0.43321(8) 0.0345(8) Uani 1 1 d . . . . .
N7 N 0.2200(2) 0.81762(13) 0.42341(8) 0.0332(7) Uani 1 1 d . . . . .
N8 N 0.26333(19) 0.86336(11) 0.35454(8) 0.0261(7) Uani 1 1 d . . . . .
N9 N 0.0994(2) 0.89430(12) 0.35497(8) 0.0288(7) Uani 1 1 d . . . . .
N10 N 0.1180(2) 0.62097(12) 0.38168(8) 0.0305(7) Uani 1 1 d . . . . .
N11 N 0.0105(2) 0.76280(14) 0.40071(9) 0.0397(8) Uani 1 1 d . . . . .
C1 C 0.0676(2) 0.84734(14) 0.27339(10) 0.0285(8) Uani 1 1 d . . . . .
C2 C -0.0098(2) 0.82281(14) 0.28074(10) 0.0289(8) Uani 1 1 d . . . . .
H2 H -0.0592 0.8241 0.2623 0.035 Uiso 1 1 calc R U . . .
C3 C -0.0958(2) 0.77364(15) 0.31080(9) 0.0283(8) Uani 1 1 d . . . . .
C4 C -0.1756(2) 0.79820(16) 0.30682(10) 0.0321(9) Uani 1 1 d . . . . .
H4 H -0.1782 0.8342 0.3035 0.039 Uiso 1 1 calc R U . . .
C5 C -0.2514(2) 0.77129(17) 0.30764(10) 0.0350(9) Uani 1 1 d . . . . .
C6 C -0.2477(2) 0.71821(17) 0.31210(10) 0.0352(9) Uani 1 1 d . . . . .
C7 C -0.1680(2) 0.69377(16) 0.31589(10) 0.0331(9) Uani 1 1 d . . . . .
H7 H -0.1656 0.6577 0.3187 0.040 Uiso 1 1 calc R U . . .
C8 C -0.0924(2) 0.72062(15) 0.31565(10) 0.0284(8) Uani 1 1 d . . . . .
C9 C -0.3360(3) 0.79918(19) 0.30350(13) 0.0460(11) Uani 1 1 d . . . . .
H9A H -0.3722 0.7890 0.2807 0.069 Uiso 1 1 calc R U . . .
H9B H -0.3258 0.8361 0.3033 0.069 Uiso 1 1 calc R U . . .
H9C H -0.3653 0.7906 0.3238 0.069 Uiso 1 1 calc R U . . .
C10 C -0.3292(3) 0.68746(19) 0.31317(12) 0.0457(11) Uani 1 1 d . . . . .
H10A H -0.3545 0.6980 0.3342 0.069 Uiso 1 1 calc R U . . .
H10B H -0.3150 0.6509 0.3151 0.069 Uiso 1 1 calc R U . . .
H10C H -0.3705 0.6937 0.2909 0.069 Uiso 1 1 calc R U . . .
C11 C -0.0010(2) 0.66236(14) 0.29647(10) 0.0273(8) Uani 1 1 d . . . . .
H11 H -0.0505 0.6533 0.2795 0.033 Uiso 1 1 calc R U . . .
C12 C 0.0772(2) 0.63594(14) 0.29390(10) 0.0286(8) Uani 1 1 d . . . . .
C13 C 0.0883(2) 0.60608(14) 0.26498(10) 0.0313(9) Uani 1 1 d . . . . .
H13 H 0.0446 0.5964 0.2455 0.038 Uiso 1 1 calc R U . . .
C14 C 0.1752(2) 0.59226(14) 0.26917(10) 0.0307(8) Uani 1 1 d . . . . .
H14 H 0.2009 0.5721 0.2528 0.037 Uiso 1 1 calc R U . . .
C15 C 0.2168(2) 0.61298(14) 0.30106(10) 0.0274(8) Uani 1 1 d . . . . .
C16 C 0.3123(2) 0.61247(14) 0.31509(10) 0.0276(8) Uani 1 1 d . . . . .
C17 C 0.3515(3) 0.56068(15) 0.30618(11) 0.0369(10) Uani 1 1 d . . . . .
H17A H 0.3417 0.5564 0.2795 0.044 Uiso 1 1 calc R U . . .
H17B H 0.4145 0.5620 0.3145 0.044 Uiso 1 1 calc R U . . .
C18 C 0.3164(3) 0.51401(16) 0.32265(13) 0.0468(12) Uani 1 1 d . . . . .
H18A H 0.3277 0.5169 0.3491 0.070 Uiso 1 1 calc R U . . .
H18B H 0.3446 0.4832 0.3153 0.070 Uiso 1 1 calc R U . . .
H18C H 0.2542 0.5116 0.3142 0.070 Uiso 1 1 calc R U . . .
C19 C 0.3513(2) 0.65668(15) 0.29505(10) 0.0319(9) Uani 1 1 d . . . . .
H19A H 0.3324 0.6520 0.2687 0.038 Uiso 1 1 calc R U . . .
H19B H 0.3267 0.6894 0.3019 0.038 Uiso 1 1 calc R U . . .
C20 C 0.4486(3) 0.66138(18) 0.30226(12) 0.0411(10) Uani 1 1 d . . . . .
H20A H 0.4690 0.6631 0.3284 0.062 Uiso 1 1 calc R U . . .
H20B H 0.4656 0.6925 0.2907 0.062 Uiso 1 1 calc R U . . .
H20C H 0.4740 0.6315 0.2923 0.062 Uiso 1 1 calc R U . . .
C21 C 0.3309(2) 0.62238(13) 0.35523(10) 0.0268(8) Uani 1 1 d . . . . .
C22 C 0.4050(2) 0.61057(15) 0.37917(10) 0.0310(8) Uani 1 1 d . . . . .
H22 H 0.4525 0.5915 0.3738 0.037 Uiso 1 1 calc R U . . .
C23 C 0.3973(2) 0.63177(15) 0.41274(10) 0.0316(9) Uani 1 1 d . . . . .
H23 H 0.4390 0.6295 0.4342 0.038 Uiso 1 1 calc R U . . .
C24 C 0.3196(2) 0.65641(14) 0.40964(10) 0.0295(8) Uani 1 1 d . . . . .
C25 C 0.2922(2) 0.68672(15) 0.43738(10) 0.0307(8) Uani 1 1 d . . . . .
H25 H 0.3264 0.6856 0.4608 0.037 Uiso 1 1 calc R U . . .
C26 C 0.2107(2) 0.74595(16) 0.46261(10) 0.0336(9) Uani 1 1 d . . . . .
C27 C 0.2010(2) 0.72580(18) 0.49615(11) 0.0371(9) Uani 1 1 d . . . . .
H27 H 0.2026 0.6898 0.4996 0.045 Uiso 1 1 calc R U . . .
C28 C 0.1890(3) 0.75758(19) 0.52481(10) 0.0398(10) Uani 1 1 d . . . . .
C29 C 0.1870(2) 0.81029(19) 0.51998(10) 0.0390(10) Uani 1 1 d . . . . .
C30 C 0.1969(2) 0.83052(18) 0.48625(10) 0.0362(9) Uani 1 1 d . . . . .
H30 H 0.1959 0.8666 0.4829 0.043 Uiso 1 1 calc R U . . .
C31 C 0.2081(2) 0.79882(17) 0.45766(10) 0.0340(9) Uani 1 1 d . . . . .
C32 C 0.1787(3) 0.7335(2) 0.56058(11) 0.0497(12) Uani 1 1 d . . . . .
H32A H 0.2289 0.7418 0.5789 0.075 Uiso 1 1 calc R U . . .
H32B H 0.1741 0.6963 0.5577 0.075 Uiso 1 1 calc R U . . .
H32C H 0.1265 0.7468 0.5683 0.075 Uiso 1 1 calc R U . . .
C33 C 0.1743(3) 0.8467(2) 0.54990(11) 0.0488(12) Uani 1 1 d . . . . .
H33A H 0.1142 0.8455 0.5535 0.073 Uiso 1 1 calc R U . . .
H33B H 0.1884 0.8816 0.5432 0.073 Uiso 1 1 calc R U . . .
H33C H 0.2121 0.8368 0.5724 0.073 Uiso 1 1 calc R U . . .
C34 C 0.2763(2) 0.85267(15) 0.42279(10) 0.0323(9) Uani 1 1 d . . . . .
H34 H 0.3037 0.8659 0.4454 0.039 Uiso 1 1 calc R U . . .
C35 C 0.3018(2) 0.87374(15) 0.39084(10) 0.0304(8) Uani 1 1 d . . . . .
C36 C 0.3756(3) 0.90109(15) 0.39029(11) 0.0340(9) Uani 1 1 d . . . . .
H36 H 0.4136 0.9134 0.4109 0.041 Uiso 1 1 calc R U . . .
C37 C 0.3854(2) 0.90773(15) 0.35396(11) 0.0327(9) Uani 1 1 d . . . . .
H37 H 0.4314 0.9251 0.3457 0.039 Uiso 1 1 calc R U . . .
C38 C 0.3168(2) 0.88457(14) 0.33248(10) 0.0268(8) Uani 1 1 d . . . . .
C39 C 0.3013(2) 0.87588(14) 0.29241(10) 0.0272(8) Uani 1 1 d . . . . .
C40 C 0.3416(3) 0.91907(16) 0.27293(11) 0.0363(9) Uani 1 1 d . . . . .
H40A H 0.4042 0.9200 0.2822 0.044 Uiso 1 1 calc R U . . .
H40B H 0.3340 0.9108 0.2468 0.044 Uiso 1 1 calc R U . . .
C41 C 0.3050(3) 0.97162(16) 0.27716(13) 0.0458(11) Uani 1 1 d . . . . .
H41A H 0.2423 0.9706 0.2699 0.069 Uiso 1 1 calc R U . . .
H41B H 0.3295 0.9960 0.2618 0.069 Uiso 1 1 calc R U . . .
H41C H 0.3193 0.9824 0.3025 0.069 Uiso 1 1 calc R U . . .
C42 C 0.3415(2) 0.82327(15) 0.28435(11) 0.0321(9) Uani 1 1 d . . . . .
H42A H 0.3165 0.7964 0.2980 0.038 Uiso 1 1 calc R U . . .
H42B H 0.3240 0.8156 0.2583 0.038 Uiso 1 1 calc R U . . .
C43 C 0.4393(3) 0.81974(18) 0.29363(12) 0.0412(10) Uani 1 1 d . . . . .
H43A H 0.4651 0.8394 0.2759 0.062 Uiso 1 1 calc R U . . .
H43B H 0.4570 0.7839 0.2930 0.062 Uiso 1 1 calc R U . . .
H43C H 0.4586 0.8337 0.3179 0.062 Uiso 1 1 calc R U . . .
C44 C 0.2062(2) 0.87187(13) 0.27758(10) 0.0249(8) Uani 1 1 d . . . . .
C45 C 0.1659(2) 0.88024(15) 0.24285(10) 0.0305(8) Uani 1 1 d . . . . .
H45 H 0.1916 0.8938 0.2237 0.037 Uiso 1 1 calc R U . . .
C46 C 0.0794(2) 0.86521(15) 0.24052(10) 0.0317(9) Uani 1 1 d . . . . .
H46 H 0.0364 0.8672 0.2195 0.038 Uiso 1 1 calc R U . . .
C47 C 0.1073(3) 0.94511(15) 0.33758(12) 0.0370(9) Uani 1 1 d . . . . .
H47 H 0.1271 0.9376 0.3141 0.044 Uiso 1 1 calc R U . . .
C48 C 0.0209(3) 0.97276(18) 0.32739(14) 0.0512(12) Uani 1 1 d . . . . .
H48A H -0.0228 0.9485 0.3160 0.077 Uiso 1 1 calc R U . . .
H48B H 0.0268 1.0005 0.3104 0.077 Uiso 1 1 calc R U . . .
H48C H 0.0034 0.9870 0.3493 0.077 Uiso 1 1 calc R U . . .
C49 C 0.1741(3) 0.98074(17) 0.35781(14) 0.0514(12) Uani 1 1 d . . . . .
H49A H 0.1547 0.9929 0.3798 0.077 Uiso 1 1 calc R U . . .
H49B H 0.1820 1.0100 0.3424 0.077 Uiso 1 1 calc R U . . .
H49C H 0.2287 0.9625 0.3643 0.077 Uiso 1 1 calc R U . . .
C50 C 0.0526(3) 0.88750(17) 0.38593(11) 0.0390(10) Uani 1 1 d . . . . .
H50 H 0.0681 0.8525 0.3956 0.047 Uiso 1 1 calc R U . . .
C51 C -0.0451(3) 0.8878(2) 0.37616(14) 0.0512(12) Uani 1 1 d . . . . .
H51A H -0.0648 0.9224 0.3689 0.077 Uiso 1 1 calc R U . . .
H51B H -0.0701 0.8771 0.3972 0.077 Uiso 1 1 calc R U . . .
H51C H -0.0632 0.8641 0.3560 0.077 Uiso 1 1 calc R U . . .
C52 C 0.0818(3) 0.9242(2) 0.41765(12) 0.0530(13) Uani 1 1 d . . . . .
H52A H 0.1448 0.9243 0.4235 0.079 Uiso 1 1 calc R U . . .
H52B H 0.0579 0.9130 0.4389 0.079 Uiso 1 1 calc R U . . .
H52C H 0.0613 0.9588 0.4108 0.079 Uiso 1 1 calc R U . . .
C53A C 0.1360(4) 0.5655(2) 0.3752(2) 0.0338(13) Uani 0.852(9) 1 d D . P A 1
H53A H 0.1602 0.5645 0.3522 0.041 Uiso 0.852(9) 1 calc R U P A 1
C54A C 0.0562(4) 0.5323(2) 0.36877(15) 0.0439(15) Uani 0.852(9) 1 d D . P A 1
H54A H 0.0706 0.4988 0.3596 0.066 Uiso 0.852(9) 1 calc R U P A 1
H54B H 0.0120 0.5488 0.3509 0.066 Uiso 0.852(9) 1 calc R U P A 1
H54C H 0.0344 0.5278 0.3916 0.066 Uiso 0.852(9) 1 calc R U P A 1
C55A C 0.2044(3) 0.5417(2) 0.40415(16) 0.0466(16) Uani 0.852(9) 1 d D . P A 1
H55A H 0.2544 0.5645 0.4091 0.070 Uiso 0.852(9) 1 calc R U P A 1
H55B H 0.2222 0.5086 0.3955 0.070 Uiso 0.852(9) 1 calc R U P A 1
H55C H 0.1806 0.5366 0.4264 0.070 Uiso 0.852(9) 1 calc R U P A 1
C56A C 0.0650(4) 0.6377(2) 0.40832(17) 0.0361(15) Uani 0.852(9) 1 d D . P A 1
H56A H 0.0757 0.6753 0.4117 0.043 Uiso 0.852(9) 1 calc R U P A 1
C57A C -0.0321(3) 0.6320(3) 0.39564(17) 0.0423(14) Uani 0.852(9) 1 d D . P A 1
H57A H -0.0477 0.6458 0.3711 0.063 Uiso 0.852(9) 1 calc R U P A 1
H57B H -0.0631 0.6508 0.4121 0.063 Uiso 0.852(9) 1 calc R U P A 1
H57C H -0.0478 0.5957 0.3957 0.063 Uiso 0.852(9) 1 calc R U P A 1
C58A C 0.0899(4) 0.6140(2) 0.44565(13) 0.0442(15) Uani 0.852(9) 1 d D . P A 1
H58A H 0.0721 0.5780 0.4448 0.066 Uiso 0.852(9) 1 calc R U P A 1
H58B H 0.0614 0.6325 0.4630 0.066 Uiso 0.852(9) 1 calc R U P A 1
H58C H 0.1525 0.6161 0.4532 0.066 Uiso 0.852(9) 1 calc R U P A 1
C53B C 0.151(3) 0.5698(11) 0.3875(7) 0.030(11) Uiso 0.148(9) 1 d D . P A 2
H53B H 0.2102 0.5713 0.3814 0.036 Uiso 0.148(9) 1 calc R U P A 2
C54B C 0.163(2) 0.5480(13) 0.4254(7) 0.052(9) Uiso 0.148(9) 1 d D . P A 2
H54D H 0.1854 0.5131 0.4253 0.078 Uiso 0.148(9) 1 calc R U P A 2
H54E H 0.2034 0.5694 0.4416 0.078 Uiso 0.148(9) 1 calc R U P A 2
H54F H 0.1073 0.5474 0.4339 0.078 Uiso 0.148(9) 1 calc R U P A 2
C55B C 0.103(3) 0.5315(14) 0.3606(7) 0.055(10) Uiso 0.148(9) 1 d D . P A 2
H55D H 0.1274 0.4973 0.3656 0.083 Uiso 0.148(9) 1 calc R U P A 2
H55E H 0.0418 0.5310 0.3630 0.083 Uiso 0.148(9) 1 calc R U P A 2
H55F H 0.1081 0.5416 0.3359 0.083 Uiso 0.148(9) 1 calc R U P A 2
C56B C 0.0401(19) 0.6385(14) 0.3995(7) 0.023(10) Uiso 0.148(9) 1 d D . P A 2
H56B H 0.0271 0.6738 0.3897 0.028 Uiso 0.148(9) 1 calc R U P A 2
C57B C 0.052(2) 0.6454(15) 0.4405(7) 0.057(10) Uiso 0.148(9) 1 d D . P A 2
H57D H 0.1050 0.6646 0.4489 0.085 Uiso 0.148(9) 1 calc R U P A 2
H57E H 0.0027 0.6642 0.4468 0.085 Uiso 0.148(9) 1 calc R U P A 2
H57F H 0.0556 0.6118 0.4522 0.085 Uiso 0.148(9) 1 calc R U P A 2
C58B C -0.0421(19) 0.6088(14) 0.3864(8) 0.040(9) Uiso 0.148(9) 1 d D . P A 2
H58D H -0.0494 0.6045 0.3600 0.060 Uiso 0.148(9) 1 calc R U P A 2
H58E H -0.0384 0.5751 0.3980 0.060 Uiso 0.148(9) 1 calc R U P A 2
H58F H -0.0914 0.6276 0.3926 0.060 Uiso 0.148(9) 1 calc R U P A 2
C59 C -0.0612(3) 0.76188(18) 0.40160(11) 0.0414(10) Uani 1 1 d . . . . .
C60 C -0.1536(3) 0.7612(2) 0.40254(13) 0.0563(13) Uani 1 1 d . . . . .
H60A H -0.1828 0.7394 0.3830 0.085 Uiso 1 1 calc R U . . .
H60B H -0.1765 0.7961 0.3994 0.085 Uiso 1 1 calc R U . . .
H60C H -0.1634 0.7477 0.4259 0.085 Uiso 1 1 calc R U . . .
Ag2 Ag 0.65471(2) 0.71665(2) 0.60667(2) 0.03262(8) Uani 1 1 d . . . . .
P3 P 0.76359(6) 0.72370(4) 0.56571(2) 0.0258(2) Uani 1 1 d . . . . .
P4 P 0.55444(7) 0.77273(4) 0.63404(3) 0.0295(2) Uani 1 1 d . . . . .
N12 N 0.8528(2) 0.76218(12) 0.58311(8) 0.0293(7) Uani 1 1 d . . . . .
N13 N 0.8260(2) 0.68912(13) 0.64175(8) 0.0340(8) Uani 1 1 d . . . . .
N14 N 0.7024(2) 0.71327(12) 0.68057(9) 0.0355(8) Uani 1 1 d . . . . .
N15 N 0.6099(2) 0.81525(12) 0.66561(9) 0.0368(8) Uani 1 1 d . . . . .
N16 N 0.4999(2) 0.81988(12) 0.60614(8) 0.0323(7) Uani 1 1 d . . . . .
N17 N 0.4668(2) 0.71755(12) 0.56952(8) 0.0323(7) Uani 1 1 d . . . . .
N18 N 0.58647(19) 0.68670(12) 0.52961(8) 0.0293(7) Uani 1 1 d . . . . .
N19 N 0.73302(19) 0.75938(12) 0.52631(8) 0.0272(7) Uani 1 1 d . . . . .
N20 N 0.8061(2) 0.67208(12) 0.55051(8) 0.0294(7) Uani 1 1 d . . . . .
N21 N 0.4810(2) 0.74865(12) 0.65554(8) 0.0327(7) Uani 1 1 d . . . . .
N22 N 0.6176(2) 0.62702(13) 0.61365(9) 0.0367(8) Uani 1 1 d . . . . .
C61 C 0.9129(3) 0.74677(16) 0.61375(10) 0.0353(9) Uani 1 1 d . . . . .
C62 C 0.8978(3) 0.71056(16) 0.64056(10) 0.0362(9) Uani 1 1 d . . . . .
H62 H 0.9450 0.7019 0.6589 0.043 Uiso 1 1 calc R U . . .
C63 C 0.8174(3) 0.65696(15) 0.67138(10) 0.0338(9) Uani 1 1 d . . . . .
C64 C 0.8700(3) 0.61474(15) 0.68132(11) 0.0356(9) Uani 1 1 d . . . . .
H64 H 0.9141 0.6066 0.6678 0.043 Uiso 1 1 calc R U . . .
C65 C 0.8590(3) 0.58421(15) 0.71077(11) 0.0364(10) Uani 1 1 d . . . . .
C66 C 0.7940(3) 0.59612(15) 0.73032(11) 0.0377(10) Uani 1 1 d . . . . .
C67 C 0.7422(3) 0.63856(15) 0.72054(11) 0.0372(9) Uani 1 1 d . . . . .
H67 H 0.6983 0.6469 0.7341 0.045 Uiso 1 1 calc R U . . .
C68 C 0.7531(3) 0.66903(15) 0.69138(10) 0.0335(9) Uani 1 1 d . . . . .
C69 C 0.9192(3) 0.53937(16) 0.72089(12) 0.0443(11) Uani 1 1 d . . . . .
H69A H 0.9587 0.5365 0.7034 0.066 Uiso 1 1 calc R U . . .
H69B H 0.8856 0.5078 0.7207 0.066 Uiso 1 1 calc R U . . .
H69C H 0.9524 0.5448 0.7452 0.066 Uiso 1 1 calc R U . . .
C70 C 0.7787(3) 0.56359(17) 0.76234(12) 0.0460(11) Uani 1 1 d . . . . .
H70A H 0.7305 0.5778 0.7726 0.069 Uiso 1 1 calc R U . . .
H70B H 0.8307 0.5635 0.7808 0.069 Uiso 1 1 calc R U . . .
H70C H 0.7650 0.5285 0.7542 0.069 Uiso 1 1 calc R U . . .
C71 C 0.7030(3) 0.74889(15) 0.70367(11) 0.0360(9) Uani 1 1 d . . . . .
H71 H 0.7336 0.7424 0.7273 0.043 Uiso 1 1 calc R U . . .
C72 C 0.6624(3) 0.79790(16) 0.69773(11) 0.0382(10) Uani 1 1 d . . . . .
C73 C 0.6785(3) 0.83861(17) 0.72082(12) 0.0473(11) Uani 1 1 d . . . . .
H73 H 0.7123 0.8377 0.7443 0.057 Uiso 1 1 calc R U . . .
C74 C 0.6369(3) 0.88171(18) 0.70409(12) 0.0515(13) Uani 1 1 d . . . . .
H74 H 0.6380 0.9151 0.7141 0.062 Uiso 1 1 calc R U . . .
C75 C 0.5943(3) 0.86732(16) 0.67054(12) 0.0430(11) Uani 1 1 d . . . . .
C76A C 0.5560(5) 0.9007(2) 0.6393(2) 0.0407(16) Uani 0.812(10) 1 d D . P B 1
C77A C 0.5068(5) 0.9452(2) 0.6545(2) 0.053(2) Uani 0.812(10) 1 d D . P B 1
H77A H 0.5491 0.9659 0.6710 0.064 Uiso 0.812(10) 1 calc R U P B 1
H77B H 0.4821 0.9675 0.6340 0.064 Uiso 0.812(10) 1 calc R U P B 1
C78A C 0.4349(6) 0.9301(3) 0.6747(3) 0.071(2) Uani 0.812(10) 1 d D . P B 1
H78A H 0.3920 0.9097 0.6588 0.106 Uiso 0.812(10) 1 calc R U P B 1
H78B H 0.4076 0.9609 0.6824 0.106 Uiso 0.812(10) 1 calc R U P B 1
H78C H 0.4587 0.9098 0.6961 0.106 Uiso 0.812(10) 1 calc R U P B 1
C79A C 0.6297(4) 0.9220(2) 0.62174(18) 0.0479(18) Uani 0.812(10) 1 d D . P B 1
H79A H 0.6685 0.9415 0.6404 0.057 Uiso 0.812(10) 1 calc R U P B 1
H79B H 0.6629 0.8927 0.6146 0.057 Uiso 0.812(10) 1 calc R U P B 1
C80A C 0.6063(5) 0.9565(2) 0.58876(18) 0.063(2) Uani 0.812(10) 1 d D . P B 1
H80A H 0.5754 0.9365 0.5685 0.095 Uiso 0.812(10) 1 calc R U P B 1
H80B H 0.6590 0.9706 0.5820 0.095 Uiso 0.812(10) 1 calc R U P B 1
H80C H 0.5696 0.9845 0.5945 0.095 Uiso 0.812(10) 1 calc R U P B 1
C76B C 0.5311(17) 0.9054(8) 0.6454(8) 0.024(8) Uiso 0.188(10) 1 d D . P B 2
C77B C 0.479(2) 0.9404(10) 0.6675(10) 0.052(11) Uiso 0.188(10) 1 d D . P B 2
H77C H 0.5202 0.9575 0.6867 0.063 Uiso 0.188(10) 1 calc R U P B 2
H77D H 0.4509 0.9674 0.6511 0.063 Uiso 0.188(10) 1 calc R U P B 2
C78B C 0.411(3) 0.9146(16) 0.6852(13) 0.091(17) Uiso 0.188(10) 1 d D . P B 2
H78D H 0.3821 0.9402 0.6982 0.136 Uiso 0.188(10) 1 calc R U P B 2
H78E H 0.3679 0.8984 0.6665 0.136 Uiso 0.188(10) 1 calc R U P B 2
H78F H 0.4374 0.8885 0.7022 0.136 Uiso 0.188(10) 1 calc R U P B 2
C79B C 0.5945(15) 0.9388(8) 0.6289(7) 0.040(7) Uiso 0.188(10) 1 d D . P B 2
H79C H 0.5609 0.9640 0.6126 0.048 Uiso 0.188(10) 1 calc R U P B 2
H79D H 0.6298 0.9583 0.6488 0.048 Uiso 0.188(10) 1 calc R U P B 2
C80B C 0.6555(14) 0.9111(9) 0.6077(6) 0.032(6) Uiso 0.188(10) 1 d D . P B 2
H80D H 0.6928 0.9361 0.5985 0.048 Uiso 0.188(10) 1 calc R U P B 2
H80E H 0.6910 0.8869 0.6237 0.048 Uiso 0.188(10) 1 calc R U P B 2
H80F H 0.6219 0.8926 0.5874 0.048 Uiso 0.188(10) 1 calc R U P B 2
C81 C 0.4909(3) 0.87202(15) 0.61198(11) 0.0412(10) Uani 1 1 d . . . . .
C82 C 0.4286(3) 0.89143(16) 0.58565(12) 0.0417(10) Uani 1 1 d . . . . .
H82 H 0.4100 0.9260 0.5834 0.050 Uiso 1 1 calc R U . . .
C83 C 0.3974(3) 0.85124(16) 0.56256(11) 0.0380(10) Uani 1 1 d . . . . .
H83 H 0.3537 0.8539 0.5418 0.046 Uiso 1 1 calc R U . . .
C84 C 0.4403(2) 0.80727(15) 0.57491(10) 0.0325(9) Uani 1 1 d . . . . .
C85 C 0.4270(2) 0.75791(15) 0.55799(10) 0.0308(8) Uani 1 1 d . . . . .
H85 H 0.3853 0.7554 0.5366 0.037 Uiso 1 1 calc R U . . .
C86 C 0.4495(2) 0.67242(15) 0.54809(10) 0.0301(8) Uani 1 1 d . . . . .
C87 C 0.3747(2) 0.64380(16) 0.54707(10) 0.0324(9) Uani 1 1 d . . . . .
H87 H 0.3330 0.6548 0.5610 0.039 Uiso 1 1 calc R U . . .
C88 C 0.3591(2) 0.59953(15) 0.52630(10) 0.0300(8) Uani 1 1 d . . . . .
C89 C 0.4204(2) 0.58356(14) 0.50568(10) 0.0279(8) Uani 1 1 d . . . . .
C90 C 0.4959(2) 0.61221(14) 0.50687(9) 0.0268(8) Uani 1 1 d . . . . .
H90 H 0.5378 0.6013 0.4930 0.032 Uiso 1 1 calc R U . . .
C91 C 0.5110(2) 0.65628(14) 0.52787(9) 0.0269(8) Uani 1 1 d . . . . .
C92 C 0.2788(3) 0.56913(17) 0.52692(12) 0.0409(10) Uani 1 1 d . . . . .
H92A H 0.2468 0.5658 0.5022 0.061 Uiso 1 1 calc R U . . .
H92B H 0.2429 0.5866 0.5421 0.061 Uiso 1 1 calc R U . . .
H92C H 0.2941 0.5350 0.5369 0.061 Uiso 1 1 calc R U . . .
C93 C 0.4069(3) 0.53584(15) 0.48267(11) 0.0344(9) Uani 1 1 d . . . . .
H93A H 0.4573 0.5301 0.4710 0.052 Uiso 1 1 calc R U . . .
H93B H 0.3556 0.5400 0.4641 0.052 Uiso 1 1 calc R U . . .
H93C H 0.3991 0.5064 0.4980 0.052 Uiso 1 1 calc R U . . .
C94 C 0.6035(2) 0.70493(14) 0.50019(10) 0.0276(8) Uani 1 1 d . . . . .
H94 H 0.5686 0.6942 0.4783 0.033 Uiso 1 1 calc R U . . .
C95 C 0.6712(2) 0.74047(14) 0.49757(10) 0.0272(8) Uani 1 1 d . . . . .
C96 C 0.6784(3) 0.76845(15) 0.46702(10) 0.0324(9) Uani 1 1 d . . . . .
H96 H 0.6453 0.7637 0.4436 0.039 Uiso 1 1 calc R U . . .
C97 C 0.7430(3) 0.80506(15) 0.47662(11) 0.0339(9) Uani 1 1 d . . . . .
H97 H 0.7604 0.8299 0.4608 0.041 Uiso 1 1 calc R U . . .
C98 C 0.7766(2) 0.79917(14) 0.51229(10) 0.0294(8) Uani 1 1 d . . . . .
C99 C 0.8406(3) 0.83236(16) 0.53595(11) 0.0382(10) Uani 1 1 d . . . . .
C100 C 0.9029(3) 0.85593(18) 0.51285(12) 0.0493(12) Uani 1 1 d . . . . .
H10D H 0.8689 0.8764 0.4933 0.059 Uiso 1 1 calc R U . . .
H10E H 0.9420 0.8797 0.5283 0.059 Uiso 1 1 calc R U . . .
C101 C 0.9569(3) 0.8182(2) 0.49590(12) 0.0537(13) Uani 1 1 d . . . . .
H10F H 0.9934 0.7989 0.5150 0.081 Uiso 1 1 calc R U . . .
H10G H 0.9932 0.8368 0.4814 0.081 Uiso 1 1 calc R U . . .
H10H H 0.9191 0.7946 0.4803 0.081 Uiso 1 1 calc R U . . .
C102 C 0.7867(4) 0.87580(18) 0.54987(15) 0.0566(13) Uani 1 1 d . . . . .
H10I H 0.7528 0.8931 0.5286 0.068 Uiso 1 1 calc R U . . .
H10J H 0.7453 0.8599 0.5637 0.068 Uiso 1 1 calc R U . . .
C103 C 0.8367(5) 0.9160(2) 0.57347(17) 0.0804(19) Uani 1 1 d . . . . .
H10K H 0.8749 0.8994 0.5935 0.121 Uiso 1 1 calc R U . . .
H10L H 0.7966 0.9386 0.5832 0.121 Uiso 1 1 calc R U . . .
H10M H 0.8711 0.9361 0.5591 0.121 Uiso 1 1 calc R U . . .
C104 C 0.8889(3) 0.80329(16) 0.56728(10) 0.0353(9) Uani 1 1 d . . . . .
C105 C 0.9680(3) 0.81324(19) 0.58782(11) 0.0471(12) Uani 1 1 d . . . . .
H105 H 1.0061 0.8398 0.5834 0.057 Uiso 1 1 calc R U . . .
C106 C 0.9830(3) 0.7782(2) 0.61595(11) 0.0465(12) Uani 1 1 d . . . . .
H106 H 1.0334 0.7764 0.6338 0.056 Uiso 1 1 calc R U . . .
C107 C 0.7896(3) 0.62230(15) 0.56728(11) 0.0357(9) Uani 1 1 d . . . . .
H107 H 0.7586 0.6305 0.5878 0.043 Uiso 1 1 calc R U . . .
C108 C 0.7316(3) 0.58604(16) 0.54272(13) 0.0430(11) Uani 1 1 d . . . . .
H10N H 0.6790 0.6040 0.5318 0.065 Uiso 1 1 calc R U . . .
H10O H 0.7166 0.5569 0.5569 0.065 Uiso 1 1 calc R U . . .
H10P H 0.7618 0.5737 0.5235 0.065 Uiso 1 1 calc R U . . .
C109 C 0.8730(3) 0.59553(18) 0.58416(13) 0.0519(12) Uani 1 1 d . . . . .
H10Q H 0.9020 0.5823 0.5649 0.078 Uiso 1 1 calc R U . . .
H10R H 0.8597 0.5672 0.5994 0.078 Uiso 1 1 calc R U . . .
H10S H 0.9108 0.6200 0.5990 0.078 Uiso 1 1 calc R U . . .
C110 C 0.8651(3) 0.6770(2) 0.52325(13) 0.0490(11) Uani 1 1 d . . . . .
H110 H 0.8513 0.7117 0.5127 0.059 Uiso 1 1 calc R U . . .
C111 C 0.8444(4) 0.6427(3) 0.49164(14) 0.0775(19) Uani 1 1 d . . . . .
H11A H 0.8723 0.6554 0.4719 0.116 Uiso 1 1 calc R U . . .
H11B H 0.7820 0.6418 0.4837 0.116 Uiso 1 1 calc R U . . .
H11C H 0.8654 0.6081 0.4984 0.116 Uiso 1 1 calc R U . . .
C112 C 0.9593(3) 0.6804(2) 0.53826(14) 0.0514(12) Uani 1 1 d . . . . .
H11D H 0.9797 0.6472 0.5485 0.077 Uiso 1 1 calc R U . . .
H11E H 0.9687 0.7066 0.5572 0.077 Uiso 1 1 calc R U . . .
H11F H 0.9910 0.6896 0.5188 0.077 Uiso 1 1 calc R U . . .
C113 C 0.4254(3) 0.78353(18) 0.67324(11) 0.0431(10) Uani 1 1 d . . . . .
H113 H 0.4556 0.8173 0.6753 0.052 Uiso 1 1 calc R U . . .
C114 C 0.3367(3) 0.7939(2) 0.65092(13) 0.0539(13) Uani 1 1 d . . . . .
H11G H 0.3008 0.7633 0.6507 0.081 Uiso 1 1 calc R U . . .
H11H H 0.3429 0.8027 0.6261 0.081 Uiso 1 1 calc R U . . .
H11I H 0.3095 0.8224 0.6617 0.081 Uiso 1 1 calc R U . . .
C115 C 0.4194(4) 0.7681(2) 0.71181(13) 0.0620(14) Uani 1 1 d . . . . .
H11J H 0.3872 0.7360 0.7115 0.093 Uiso 1 1 calc R U . . .
H11K H 0.3896 0.7949 0.7232 0.093 Uiso 1 1 calc R U . . .
H11L H 0.4774 0.7634 0.7256 0.093 Uiso 1 1 calc R U . . .
C116 C 0.4696(3) 0.69211(15) 0.65482(11) 0.0349(9) Uani 1 1 d . . . . .
H116 H 0.5036 0.6789 0.6365 0.042 Uiso 1 1 calc R U . . .
C117 C 0.3768(3) 0.67534(18) 0.64182(12) 0.0450(11) Uani 1 1 d . . . . .
H11M H 0.3423 0.6823 0.6607 0.067 Uiso 1 1 calc R U . . .
H11N H 0.3754 0.6386 0.6365 0.067 Uiso 1 1 calc R U . . .
H11O H 0.3530 0.6943 0.6198 0.067 Uiso 1 1 calc R U . . .
C118 C 0.5056(3) 0.66531(18) 0.69042(13) 0.0481(11) Uani 1 1 d . . . . .
H11P H 0.5613 0.6804 0.7007 0.072 Uiso 1 1 calc R U . . .
H11Q H 0.5131 0.6288 0.6859 0.072 Uiso 1 1 calc R U . . .
H11R H 0.4654 0.6695 0.7075 0.072 Uiso 1 1 calc R U . . .
C119 C 0.5778(3) 0.59103(16) 0.60687(10) 0.0333(9) Uani 1 1 d . . . . .
C120 C 0.5247(3) 0.54533(17) 0.59814(12) 0.0470(11) Uani 1 1 d . . . . .
H12J H 0.4958 0.5369 0.6186 0.070 Uiso 1 1 calc R U . . .
H12K H 0.5613 0.5166 0.5934 0.070 Uiso 1 1 calc R U . . .
H12L H 0.4815 0.5519 0.5766 0.070 Uiso 1 1 calc R U . . .
S1A S 0.64970(19) 0.94905(10) 0.42181(9) 0.0537(7) Uani 0.553(2) 1 d D U P C 1
O1A O 0.6962(5) 0.9232(2) 0.45254(19) 0.0662(15) Uani 0.553(2) 1 d D U P C 1
O2A O 0.6926(5) 0.9940(3) 0.4112(3) 0.0753(19) Uani 0.553(2) 1 d D U P C 1
O3A O 0.5606(4) 0.9546(3) 0.4208(2) 0.0730(16) Uani 0.553(2) 1 d D U P C 1
C121 C 0.6557(6) 0.9039(3) 0.3856(3) 0.0718(15) Uani 0.553(2) 1 d D U P C 1
F1A F 0.7353(4) 0.8891(3) 0.3840(2) 0.1002(17) Uani 0.553(2) 1 d D U P C 1
F2A F 0.6133(5) 0.8632(2) 0.39043(18) 0.0867(16) Uani 0.553(2) 1 d D U P C 1
F3A F 0.6156(5) 0.9243(3) 0.35272(18) 0.0872(18) Uani 0.553(2) 1 d D U P C 1
N31A N 0.6718(8) 1.0529(5) 0.5114(3) 0.090(3) Uiso 0.553(2) 1 d D U P C 1
C39A C 0.6141(10) 1.0362(6) 0.5061(4) 0.092(3) Uiso 0.553(2) 1 d D U P C 1
C40A C 0.5507(9) 1.0043(7) 0.4988(5) 0.121(4) Uiso 0.553(2) 1 d D U P C 1
H40C H 0.5044 1.0199 0.4816 0.182 Uiso 0.553(2) 1 calc R U P C 1
H40D H 0.5293 0.9958 0.5212 0.182 Uiso 0.553(2) 1 calc R U P C 1
H40E H 0.5705 0.9731 0.4883 0.182 Uiso 0.553(2) 1 calc R U P C 1
N33 N 0.9584(9) 1.0362(5) 0.4425(4) 0.108(4) Uiso 0.507(10) 1 d D U P D 1
C143 C 0.9325(11) 1.0214(7) 0.4627(5) 0.108(4) Uiso 0.507(10) 1 d D U P D 1
C144 C 0.8815(11) 1.0007(7) 0.4816(5) 0.108(4) Uiso 0.507(10) 1 d D U P D 1
H14A H 0.8383 1.0258 0.4862 0.162 Uiso 0.507(10) 1 calc R U P D 1
H14B H 0.9144 0.9891 0.5048 0.162 Uiso 0.507(10) 1 calc R U P D 1
H14C H 0.8527 0.9714 0.4685 0.162 Uiso 0.507(10) 1 calc R U P D 1
S1B S 0.6686(6) 0.9404(3) 0.4167(2) 0.0721(17) Uiso 0.249(2) 1 d D U P E 2
O1B O 0.5941(9) 0.9207(6) 0.4297(4) 0.083(3) Uiso 0.249(2) 1 d D U P E 2
O2B O 0.7471(9) 0.9231(6) 0.4389(4) 0.079(3) Uiso 0.249(2) 1 d D U P E 2
O3B O 0.6648(12) 0.9918(5) 0.4061(5) 0.074(3) Uiso 0.249(2) 1 d D U P E 2
C21B C 0.6680(8) 0.9035(5) 0.3761(4) 0.070(2) Uiso 0.249(2) 1 d D U P E 2
F1B F 0.7355(8) 0.9137(6) 0.3612(4) 0.084(3) Uiso 0.249(2) 1 d D U P E 2
F2B F 0.6722(11) 0.8569(4) 0.3867(4) 0.083(3) Uiso 0.249(2) 1 d D U P E 2
F3B F 0.5916(9) 0.9064(7) 0.3525(4) 0.094(3) Uiso 0.249(2) 1 d D U P E 2
N31B N 0.8466(15) 1.0071(10) 0.4937(7) 0.090(5) Uiso 0.249(2) 1 d D U P E 2
C39B C 0.7822(16) 1.0176(10) 0.4992(8) 0.080(4) Uiso 0.249(2) 1 d D U P E 2
C40B C 0.7088(17) 1.0437(11) 0.5069(8) 0.075(4) Uiso 0.249(2) 1 d D U P E 2
H40F H 0.7108 1.0795 0.4994 0.113 Uiso 0.249(2) 1 calc R U P E 2
H40G H 0.7080 1.0421 0.5330 0.113 Uiso 0.249(2) 1 calc R U P E 2
H40H H 0.6567 1.0275 0.4938 0.113 Uiso 0.249(2) 1 calc R U P E 2
S1C S 0.6522(5) 0.9781(3) 0.46384(19) 0.0686(15) Uiso 0.1981(18) 1 d D U P F 3
O1C O 0.6999(11) 0.9323(5) 0.4719(5) 0.071(3) Uiso 0.1981(18) 1 d D U P F 3
O2C O 0.6903(12) 1.0131(6) 0.4411(4) 0.082(3) Uiso 0.1981(18) 1 d D U P F 3
O3C O 0.5624(7) 0.9721(7) 0.4538(5) 0.077(3) Uiso 0.1981(18) 1 d D U P F 3
C21C C 0.6653(10) 1.0125(6) 0.5062(4) 0.082(4) Uiso 0.1981(18) 1 d D U P F 3
F1C F 0.6394(12) 0.9840(7) 0.5313(4) 0.101(4) Uiso 0.1981(18) 1 d D U P F 3
F2C F 0.7443(10) 1.0251(7) 0.5150(4) 0.085(4) Uiso 0.1981(18) 1 d D U P F 3
F3C F 0.6263(14) 1.0599(6) 0.5041(5) 0.093(4) Uiso 0.1981(18) 1 d D U P F 3
N31C N 0.5838(15) 0.9304(9) 0.3156(5) 0.062(6) Uiso 0.1981(18) 1 d D . P F 3
C39C C 0.5718(15) 0.9445(8) 0.2864(5) 0.043(5) Uiso 0.1981(18) 1 d D . P F 3
C40C C 0.556(2) 0.9675(12) 0.2516(6) 0.075(9) Uiso 0.1981(18) 1 d D . P F 3
H40I H 0.5378 1.0031 0.2539 0.113 Uiso 0.1981(18) 1 calc R U P F 3
H40J H 0.5103 0.9487 0.2360 0.113 Uiso 0.1981(18) 1 calc R U P F 3
H40K H 0.6086 0.9668 0.2410 0.113 Uiso 0.1981(18) 1 calc R U P F 3
S2A S 0.70375(15) 0.48617(9) 0.34494(6) 0.0630(6) Uani 0.626(2) 1 d D U P G 1
O4A O 0.7577(4) 0.5293(2) 0.35401(19) 0.0738(14) Uani 0.626(2) 1 d D U P G 1
O5A O 0.6860(5) 0.4612(4) 0.3760(2) 0.0671(17) Uani 0.626(2) 1 d D U P G 1
O6A O 0.7221(7) 0.4528(4) 0.3166(2) 0.0673(17) Uani 0.626(2) 1 d D U P G 1
C122 C 0.5994(5) 0.5115(3) 0.3240(2) 0.0486(11) Uani 0.626(2) 1 d D U P G 1
F4A F 0.6222(5) 0.5432(3) 0.29328(18) 0.0773(16) Uani 0.626(2) 1 d D U P G 1
F5A F 0.5696(4) 0.5462(3) 0.34449(17) 0.0639(13) Uani 0.626(2) 1 d D U P G 1
F6A F 0.5434(3) 0.4768(2) 0.31391(16) 0.0780(13) Uani 0.626(2) 1 d D U P G 1
S2B S 0.6405(3) 0.54023(19) 0.33100(14) 0.0599(12) Uiso 0.272(2) 1 d D U P H 2
O4B O 0.7247(7) 0.5585(5) 0.3442(4) 0.070(3) Uiso 0.272(2) 1 d D U P H 2
O5B O 0.5799(11) 0.5555(7) 0.3523(5) 0.070(3) Uiso 0.272(2) 1 d D U P H 2
O6B O 0.5991(12) 0.5365(8) 0.2936(4) 0.064(3) Uiso 0.272(2) 1 d D U P H 2
C22B C 0.6443(9) 0.4709(4) 0.3386(4) 0.0624(18) Uiso 0.272(2) 1 d D U P H 2
F4B F 0.7248(11) 0.4535(7) 0.3246(5) 0.066(3) Uiso 0.272(2) 1 d D U P H 2
F5B F 0.6637(10) 0.4601(7) 0.3738(4) 0.065(3) Uiso 0.272(2) 1 d D U P H 2
F6B F 0.5741(8) 0.4507(5) 0.3244(4) 0.080(3) Uiso 0.272(2) 1 d D U P H 2
S2C S 0.6539(8) 0.5181(5) 0.3608(3) 0.0622(18) Uiso 0.103(2) 1 d D U P I 3
O4C O 0.7201(16) 0.5551(10) 0.3597(7) 0.059(3) Uiso 0.103(2) 1 d D U P I 3
O5C O 0.680(2) 0.4789(9) 0.3855(6) 0.067(4) Uiso 0.103(2) 1 d D U P I 3
O6C O 0.5661(12) 0.5340(12) 0.3602(8) 0.060(3) Uiso 0.103(2) 1 d D U P I 3
C22C C 0.6396(13) 0.4862(7) 0.3169(4) 0.0629(19) Uiso 0.103(2) 1 d D U P I 3
F4C F 0.7317(14) 0.4792(12) 0.3103(7) 0.072(3) Uiso 0.103(2) 1 d D U P I 3
F5C F 0.6036(19) 0.5167(10) 0.2903(5) 0.067(3) Uiso 0.103(2) 1 d D U P I 3
F6C F 0.5981(18) 0.4446(8) 0.3161(7) 0.070(3) Uiso 0.103(2) 1 d D U P I 3
N24 N 0.9232(3) 0.71594(19) 0.21696(12) 0.0660(13) Uani 1 1 d . . . . .
C125 C 0.8883(4) 0.6907(2) 0.19448(14) 0.0569(13) Uani 1 1 d . . . . .
C126 C 0.8415(5) 0.6598(3) 0.16516(16) 0.089(2) Uani 1 1 d . . . . .
H12D H 0.8050 0.6820 0.1479 0.134 Uiso 1 1 calc R U . . .
H12E H 0.8055 0.6348 0.1752 0.134 Uiso 1 1 calc R U . . .
H12F H 0.8826 0.6418 0.1527 0.134 Uiso 1 1 calc R U . . .
N27 N 0.5641(3) 0.7338(2) 0.38516(13) 0.0826(17) Uani 1 1 d D . . . .
C131 C 0.4940(3) 0.74647(19) 0.38238(12) 0.0472(11) Uani 1 1 d D . . . .
C132 C 0.4068(3) 0.76250(17) 0.37887(12) 0.0451(11) Uani 1 1 d D . . . .
H13D H 0.4019 0.7982 0.3708 0.068 Uiso 1 1 calc R U . . .
H13E H 0.3876 0.7595 0.4023 0.068 Uiso 1 1 calc R U . . .
H13F H 0.3707 0.7409 0.3611 0.068 Uiso 1 1 calc R U . . .
N28 N 0.4398(3) 0.7855(2) 0.46841(12) 0.0626(12) Uani 1 1 d D . . . .
C133 C 0.4848(4) 0.8164(2) 0.48109(16) 0.0559(13) Uani 1 1 d D . . . .
C134 C 0.5415(5) 0.8556(3) 0.4981(2) 0.100(3) Uani 1 1 d D . . . .
H13G H 0.5074 0.8840 0.5052 0.150 Uiso 1 1 calc R U . . .
H13H H 0.5778 0.8679 0.4811 0.150 Uiso 1 1 calc R U . . .
H13I H 0.5779 0.8415 0.5197 0.150 Uiso 1 1 calc R U . . .
N29 N 0.8754(4) 0.5672(2) 0.22589(18) 0.0913(18) Uani 1 1 d . . . . .
C135 C 0.8689(4) 0.5532(2) 0.25413(19) 0.0626(15) Uani 1 1 d . . . . .
C136 C 0.8590(5) 0.5358(3) 0.28991(19) 0.107(3) Uani 1 1 d . . . . .
H13J H 0.9027 0.5521 0.3081 0.160 Uiso 1 1 calc R U . . .
H13K H 0.8661 0.4986 0.2913 0.160 Uiso 1 1 calc R U . . .
H13L H 0.8016 0.5450 0.2945 0.160 Uiso 1 1 calc R U . . .
N30 N 0.6148(4) 0.5606(2) 0.44292(14) 0.0810(16) Uani 1 1 d . . . . .
C137 C 0.6434(4) 0.5880(2) 0.42657(15) 0.0614(14) Uani 1 1 d . . . . .
C138 C 0.6855(6) 0.6251(3) 0.40414(18) 0.105(3) Uani 1 1 d . . . . .
H13M H 0.7419 0.6352 0.4175 0.157 Uiso 1 1 calc R U . . .
H13N H 0.6491 0.6556 0.3990 0.157 Uiso 1 1 calc R U . . .
H13O H 0.6929 0.6088 0.3813 0.157 Uiso 1 1 calc R U . . .

loop_
_atom_site_aniso_label
_atom_site_aniso_U_11
_atom_site_aniso_U_22
_atom_site_aniso_U_33
_atom_site_aniso_U_23
_atom_site_aniso_U_13
_atom_site_aniso_U_12
Ag1 0.03643(17) 0.02802(16) 0.03880(17) 0.00326(12) 0.00972(13) 0.00295(13)
P1 0.0232(5) 0.0256(5) 0.0224(5) -0.0015(4) -0.0035(4) 0.0009(4)
P2 0.0233(5) 0.0253(5) 0.0233(5) 0.0031(4) -0.0030(4) -0.0003(4)
N1 0.0220(15) 0.0266(16) 0.0233(15) -0.0008(12) -0.0040(12) 0.0000(12)
N2 0.0206(15) 0.0345(17) 0.0294(17) -0.0034(14) -0.0030(13) -0.0024(13)
N3 0.0217(16) 0.0367(18) 0.0272(16) 0.0040(14) -0.0019(13) 0.0022(13)
N4 0.0221(15) 0.0254(15) 0.0249(15) 0.0026(12) -0.0045(12) 0.0008(12)
N5 0.0256(16) 0.0271(16) 0.0215(15) 0.0026(12) -0.0045(12) 0.0004(13)
N6 0.0313(18) 0.046(2) 0.0228(16) 0.0001(14) -0.0039(13) -0.0007(16)
N7 0.0293(17) 0.044(2) 0.0240(16) -0.0007(14) -0.0019(13) 0.0067(15)
N8 0.0244(16) 0.0285(16) 0.0223(15) -0.0020(12) -0.0050(12) 0.0008(13)
N9 0.0275(16) 0.0273(16) 0.0295(16) -0.0037(13) -0.0008(13) 0.0015(13)
N10 0.0314(17) 0.0303(17) 0.0269(16) 0.0072(13) -0.0031(13) -0.0011(14)
N11 0.036(2) 0.048(2) 0.0351(19) -0.0003(16) 0.0065(16) 0.0000(17)
C1 0.0233(19) 0.0292(19) 0.030(2) -0.0001(16) -0.0058(15) 0.0011(15)
C2 0.0234(19) 0.033(2) 0.0267(19) -0.0029(16) -0.0051(15) 0.0022(15)
C3 0.0224(18) 0.039(2) 0.0213(18) 0.0000(15) -0.0033(15) -0.0018(16)
C4 0.0247(19) 0.042(2) 0.028(2) 0.0006(17) -0.0021(16) 0.0038(17)
C5 0.024(2) 0.052(3) 0.026(2) 0.0019(18) -0.0014(16) 0.0052(18)
C6 0.0217(19) 0.058(3) 0.0243(19) 0.0038(18) -0.0011(15) -0.0034(18)
C7 0.030(2) 0.039(2) 0.028(2) -0.0008(17) -0.0024(16) -0.0042(17)
C8 0.0199(18) 0.039(2) 0.0234(18) -0.0023(16) -0.0036(14) -0.0006(16)
C9 0.027(2) 0.064(3) 0.046(3) 0.005(2) 0.0035(19) 0.008(2)
C10 0.027(2) 0.065(3) 0.045(3) 0.002(2) 0.0042(19) -0.008(2)
C11 0.0256(19) 0.0275(19) 0.0258(19) 0.0056(15) -0.0043(15) -0.0034(15)
C12 0.0274(19) 0.0257(19) 0.0298(19) 0.0064(15) -0.0039(15) 0.0013(15)
C13 0.030(2) 0.029(2) 0.031(2) -0.0001(16) -0.0068(16) -0.0011(16)
C14 0.030(2) 0.0279(19) 0.031(2) -0.0009(16) -0.0022(16) 0.0034(16)
C15 0.029(2) 0.0249(18) 0.0256(19) 0.0029(15) -0.0036(15) 0.0004(15)
C16 0.0245(19) 0.0267(19) 0.0283(19) -0.0010(15) -0.0047(15) 0.0020(15)
C17 0.031(2) 0.036(2) 0.038(2) -0.0093(18) -0.0086(18) 0.0081(17)
C18 0.050(3) 0.030(2) 0.052(3) -0.004(2) -0.016(2) 0.006(2)
C19 0.029(2) 0.037(2) 0.0271(19) 0.0003(16) -0.0014(16) 0.0009(17)
C20 0.033(2) 0.047(3) 0.041(2) 0.004(2) 0.0012(19) -0.0037(19)
C21 0.0273(19) 0.0227(18) 0.0278(19) 0.0012(15) -0.0029(15) 0.0004(15)
C22 0.026(2) 0.033(2) 0.031(2) 0.0036(16) -0.0058(16) 0.0031(16)
C23 0.030(2) 0.033(2) 0.028(2) 0.0065(16) -0.0077(16) -0.0004(16)
C24 0.027(2) 0.031(2) 0.0261(19) 0.0041(15) -0.0061(15) -0.0036(16)
C25 0.033(2) 0.036(2) 0.0205(18) 0.0032(16) -0.0037(16) -0.0051(17)
C26 0.025(2) 0.048(2) 0.0239(19) -0.0017(17) -0.0064(15) 0.0008(17)
C27 0.027(2) 0.052(3) 0.030(2) 0.0022(18) -0.0037(16) 0.0014(18)
C28 0.030(2) 0.064(3) 0.023(2) -0.0007(19) -0.0040(16) 0.003(2)
C29 0.024(2) 0.065(3) 0.025(2) -0.0056(19) -0.0047(16) 0.0044(19)
C30 0.028(2) 0.053(3) 0.024(2) -0.0016(18) -0.0061(16) 0.0053(18)
C31 0.0229(19) 0.056(3) 0.0212(19) -0.0019(17) -0.0029(15) 0.0047(18)
C32 0.044(3) 0.075(3) 0.028(2) 0.003(2) 0.0018(19) 0.000(2)
C33 0.040(3) 0.074(3) 0.030(2) -0.010(2) 0.0003(19) 0.006(2)
C34 0.030(2) 0.039(2) 0.0244(19) -0.0080(16) -0.0060(16) 0.0077(18)
C35 0.032(2) 0.032(2) 0.0239(19) -0.0045(15) -0.0055(16) 0.0065(16)
C36 0.032(2) 0.032(2) 0.033(2) -0.0060(17) -0.0103(17) -0.0009(17)
C37 0.027(2) 0.033(2) 0.035(2) -0.0013(17) -0.0030(16) -0.0043(16)
C38 0.0250(19) 0.0243(18) 0.0295(19) -0.0011(15) -0.0001(15) 0.0016(15)
C39 0.0248(19) 0.031(2) 0.0237(18) 0.0017(15) -0.0024(15) -0.0022(15)
C40 0.031(2) 0.040(2) 0.035(2) 0.0058(18) -0.0012(17) -0.0086(18)
C41 0.050(3) 0.036(2) 0.046(3) 0.007(2) -0.006(2) -0.010(2)
C42 0.027(2) 0.037(2) 0.031(2) -0.0032(17) 0.0016(16) 0.0035(16)
C43 0.033(2) 0.052(3) 0.038(2) -0.004(2) 0.0034(18) 0.0083(19)
C44 0.0249(18) 0.0214(17) 0.0262(18) -0.0009(14) -0.0020(15) -0.0011(14)
C45 0.028(2) 0.034(2) 0.0272(19) 0.0056(16) 0.0001(16) 0.0001(16)
C46 0.028(2) 0.037(2) 0.0257(19) 0.0019(16) -0.0085(16) 0.0026(17)
C47 0.042(2) 0.028(2) 0.040(2) -0.0047(17) 0.0014(19) 0.0032(18)
C48 0.048(3) 0.042(3) 0.058(3) 0.002(2) -0.008(2) 0.011(2)
C49 0.051(3) 0.031(2) 0.066(3) -0.007(2) -0.008(2) 0.002(2)
C50 0.040(2) 0.036(2) 0.040(2) -0.0031(18) 0.0067(19) 0.0082(19)
C51 0.040(3) 0.057(3) 0.059(3) -0.015(2) 0.012(2) 0.002(2)
C52 0.057(3) 0.063(3) 0.037(2) -0.013(2) 0.002(2) 0.015(2)
C53A 0.037(3) 0.031(3) 0.031(3) 0.008(3) -0.002(3) 0.000(2)
C54A 0.045(4) 0.037(3) 0.044(3) 0.009(2) -0.009(3) -0.005(2)
C55A 0.044(3) 0.034(3) 0.056(4) 0.017(2) -0.010(3) -0.005(2)
C56A 0.033(3) 0.044(3) 0.030(3) 0.004(2) 0.003(3) -0.007(3)
C57A 0.030(3) 0.049(4) 0.047(3) 0.016(3) 0.004(2) -0.004(3)
C58A 0.050(3) 0.051(3) 0.030(3) 0.011(2) 0.002(2) -0.007(3)
C59 0.046(3) 0.052(3) 0.026(2) 0.0005(19) 0.0036(19) 0.002(2)
C60 0.042(3) 0.089(4) 0.038(3) -0.008(3) 0.006(2) -0.002(3)
Ag2 0.03465(17) 0.03067(16) 0.03249(16) -0.00073(12) 0.00552(12) -0.00263(12)
P3 0.0263(5) 0.0266(5) 0.0229(5) -0.0003(4) -0.0007(4) -0.0041(4)
P4 0.0349(5) 0.0271(5) 0.0235(5) -0.0016(4) -0.0038(4) -0.0015(4)
N12 0.0296(17) 0.0310(17) 0.0254(16) -0.0035(13) -0.0004(13) -0.0087(14)
N13 0.0366(19) 0.0335(18) 0.0274(17) 0.0013(14) -0.0077(14) -0.0049(15)
N14 0.0395(19) 0.0309(18) 0.0318(18) 0.0033(15) -0.0066(15) -0.0009(15)
N15 0.047(2) 0.0298(18) 0.0282(17) -0.0021(14) -0.0082(15) -0.0005(15)
N16 0.0360(18) 0.0287(17) 0.0281(17) 0.0002(13) -0.0069(14) -0.0033(14)
N17 0.0323(18) 0.0343(18) 0.0279(17) -0.0043(14) -0.0023(14) -0.0027(15)
N18 0.0245(16) 0.0311(17) 0.0293(17) 0.0014(14) -0.0044(13) -0.0035(13)
N19 0.0273(16) 0.0279(16) 0.0242(15) 0.0006(13) -0.0021(13) -0.0030(13)
N20 0.0280(17) 0.0304(17) 0.0277(16) -0.0017(13) -0.0014(13) -0.0011(13)
N21 0.0398(19) 0.0313(17) 0.0250(16) -0.0035(13) -0.0003(14) 0.0035(14)
N22 0.041(2) 0.0346(19) 0.0340(18) 0.0023(15) 0.0042(15) -0.0024(16)
C61 0.033(2) 0.046(2) 0.0246(19) -0.0044(17) -0.0007(16) -0.0050(18)
C62 0.037(2) 0.044(2) 0.0239(19) -0.0041(17) -0.0072(17) -0.0022(19)
C63 0.037(2) 0.032(2) 0.0245(19) -0.0005(16) -0.0160(17) -0.0077(17)
C64 0.035(2) 0.035(2) 0.031(2) -0.0007(17) -0.0125(17) -0.0043(17)
C65 0.040(2) 0.030(2) 0.032(2) -0.0014(17) -0.0151(18) -0.0043(18)
C66 0.048(3) 0.030(2) 0.029(2) -0.0011(17) -0.0109(19) -0.0067(18)
C67 0.046(2) 0.034(2) 0.027(2) -0.0009(17) -0.0076(18) -0.0020(18)
C68 0.035(2) 0.032(2) 0.028(2) 0.0000(16) -0.0105(17) -0.0049(17)
C69 0.049(3) 0.034(2) 0.043(2) 0.0042(19) -0.012(2) -0.001(2)
C70 0.058(3) 0.038(2) 0.036(2) 0.0107(19) -0.006(2) 0.000(2)
C71 0.039(2) 0.036(2) 0.029(2) 0.0017(17) -0.0070(17) -0.0021(18)
C72 0.045(2) 0.036(2) 0.030(2) -0.0008(17) -0.0059(18) -0.0016(19)
C73 0.061(3) 0.044(3) 0.031(2) -0.0071(19) -0.012(2) 0.000(2)
C74 0.071(3) 0.037(2) 0.039(2) -0.012(2) -0.015(2) 0.003(2)
C75 0.054(3) 0.030(2) 0.039(2) -0.0062(18) -0.009(2) 0.003(2)
C76A 0.048(4) 0.027(3) 0.040(4) -0.009(2) -0.013(3) 0.005(3)
C77A 0.070(5) 0.030(3) 0.051(4) -0.012(3) -0.015(4) 0.007(3)
C78A 0.073(6) 0.054(4) 0.084(6) -0.019(5) 0.010(5) 0.016(5)
C79A 0.050(4) 0.038(3) 0.050(4) -0.001(3) -0.008(3) -0.009(3)
C80A 0.073(5) 0.041(4) 0.069(4) 0.012(3) -0.011(4) -0.006(3)
C81 0.051(3) 0.028(2) 0.037(2) -0.0019(18) -0.012(2) -0.0011(19)
C82 0.046(3) 0.030(2) 0.043(2) 0.0041(18) -0.008(2) 0.0016(19)
C83 0.034(2) 0.040(2) 0.035(2) 0.0015(18) -0.0074(18) 0.0005(18)
C84 0.031(2) 0.038(2) 0.0257(19) 0.0008(16) -0.0059(16) -0.0047(17)
C85 0.027(2) 0.040(2) 0.0237(18) 0.0004(16) -0.0005(15) -0.0048(17)
C86 0.028(2) 0.036(2) 0.0221(18) -0.0018(16) -0.0070(15) -0.0021(16)
C87 0.029(2) 0.042(2) 0.0238(19) -0.0014(16) -0.0022(16) -0.0014(17)
C88 0.0241(19) 0.036(2) 0.0262(19) 0.0037(16) -0.0065(15) -0.0039(16)
C89 0.029(2) 0.0271(19) 0.0237(18) 0.0039(15) -0.0079(15) -0.0032(15)
C90 0.0243(18) 0.032(2) 0.0215(18) 0.0026(15) -0.0037(14) 0.0008(15)
C91 0.0258(19) 0.0299(19) 0.0216(18) 0.0019(15) -0.0058(15) -0.0035(15)
C92 0.032(2) 0.048(3) 0.041(2) -0.001(2) -0.0003(18) -0.0091(19)
C93 0.034(2) 0.031(2) 0.033(2) -0.0015(17) -0.0082(17) -0.0022(17)
C94 0.0253(19) 0.0283(19) 0.0265(19) -0.0001(15) -0.0028(15) 0.0016(15)
C95 0.0269(19) 0.0271(19) 0.0251(18) 0.0010(15) -0.0032(15) 0.0022(15)
C96 0.036(2) 0.033(2) 0.0256(19) 0.0022(16) -0.0021(16) 0.0012(17)
C97 0.039(2) 0.032(2) 0.031(2) 0.0075(17) 0.0074(17) -0.0014(17)
C98 0.033(2) 0.0256(19) 0.030(2) 0.0005(15) 0.0087(16) -0.0026(16)
C99 0.047(3) 0.032(2) 0.035(2) -0.0027(17) 0.0066(19) -0.0128(19)
C100 0.054(3) 0.051(3) 0.041(2) 0.004(2) 0.002(2) -0.028(2)
C101 0.038(3) 0.089(4) 0.033(2) -0.003(2) 0.004(2) -0.023(3)
C102 0.070(3) 0.034(2) 0.064(3) -0.015(2) 0.008(3) -0.008(2)
C103 0.113(5) 0.048(3) 0.076(4) -0.027(3) 0.005(4) -0.013(3)
C104 0.042(2) 0.037(2) 0.026(2) -0.0061(17) 0.0040(17) -0.0125(18)
C105 0.044(3) 0.066(3) 0.032(2) -0.009(2) 0.0057(19) -0.030(2)
C106 0.036(2) 0.074(3) 0.027(2) -0.008(2) -0.0014(18) -0.020(2)
C107 0.045(2) 0.027(2) 0.033(2) 0.0015(16) 0.0020(18) 0.0016(18)
C108 0.033(2) 0.034(2) 0.056(3) -0.004(2) -0.008(2) 0.0000(18)
C109 0.054(3) 0.042(3) 0.050(3) -0.001(2) -0.018(2) 0.007(2)
C110 0.040(3) 0.062(3) 0.047(3) -0.008(2) 0.013(2) -0.002(2)
C111 0.055(3) 0.140(6) 0.037(3) -0.014(3) 0.008(2) 0.002(4)
C112 0.036(2) 0.064(3) 0.054(3) -0.009(2) 0.009(2) -0.006(2)
C113 0.054(3) 0.043(2) 0.033(2) -0.0075(19) 0.010(2) 0.007(2)
C114 0.055(3) 0.059(3) 0.051(3) 0.001(2) 0.017(2) 0.020(2)
C115 0.073(4) 0.079(4) 0.036(3) -0.011(2) 0.013(2) 0.009(3)
C116 0.040(2) 0.033(2) 0.031(2) -0.0021(17) 0.0030(17) -0.0030(18)
C117 0.048(3) 0.047(3) 0.039(2) 0.000(2) 0.003(2) -0.008(2)
C118 0.045(3) 0.045(3) 0.053(3) 0.013(2) 0.002(2) -0.005(2)
C119 0.040(2) 0.032(2) 0.025(2) 0.0011(16) -0.0010(17) 0.0029(19)
C120 0.056(3) 0.041(2) 0.040(2) -0.002(2) -0.004(2) -0.010(2)
S1A 0.0463(14) 0.0406(13) 0.0672(15) 0.0035(11) -0.0103(12) -0.0017(10)
O1A 0.074(3) 0.050(3) 0.068(3) 0.009(3) -0.009(3) 0.008(3)
O2A 0.077(4) 0.049(3) 0.089(4) 0.011(3) -0.016(3) -0.010(3)
O3A 0.054(3) 0.073(3) 0.087(4) -0.015(3) -0.001(3) 0.011(3)
C121 0.067(3) 0.071(3) 0.075(3) -0.008(2) 0.006(3) 0.000(3)
F1A 0.079(3) 0.116(4) 0.105(4) -0.022(3) 0.014(3) 0.011(3)
F2A 0.091(3) 0.065(3) 0.095(3) -0.010(3) -0.011(3) -0.018(3)
F3A 0.090(4) 0.090(4) 0.077(3) -0.009(3) -0.001(3) -0.010(3)
S2A 0.0599(12) 0.0694(13) 0.0576(12) -0.0126(10) 0.0039(10) 0.0184(10)
O4A 0.055(3) 0.074(3) 0.090(3) -0.014(3) 0.006(3) 0.007(2)
O5A 0.064(4) 0.075(3) 0.061(3) 0.002(2) 0.008(3) 0.015(3)
O6A 0.082(3) 0.056(3) 0.065(4) -0.012(3) 0.019(3) 0.018(3)
C122 0.045(2) 0.050(2) 0.050(2) -0.0069(19) 0.0046(19) 0.0021(19)
F4A 0.086(4) 0.075(3) 0.069(3) 0.004(2) 0.008(2) 0.014(3)
F5A 0.052(2) 0.071(3) 0.065(3) -0.017(2) 0.000(2) 0.020(2)
F6A 0.070(3) 0.066(3) 0.087(3) -0.009(2) -0.018(2) 0.004(2)
N24 0.074(3) 0.072(3) 0.043(2) 0.012(2) -0.012(2) 0.004(3)
C125 0.064(3) 0.064(3) 0.041(3) 0.018(3) 0.007(3) 0.001(3)
C126 0.114(6) 0.108(5) 0.048(3) -0.013(3) 0.020(3) -0.046(5)
N27 0.051(3) 0.131(5) 0.058(3) -0.034(3) -0.013(2) 0.017(3)
C131 0.050(3) 0.057(3) 0.031(2) -0.008(2) -0.003(2) 0.001(2)
C132 0.054(3) 0.040(2) 0.041(2) 0.003(2) 0.006(2) 0.005(2)
N28 0.047(3) 0.091(4) 0.046(2) 0.006(2) -0.005(2) 0.013(3)
C133 0.052(3) 0.057(3) 0.064(3) 0.016(3) 0.022(3) 0.019(3)
C134 0.097(5) 0.062(4) 0.159(7) -0.034(4) 0.072(5) -0.014(4)
N29 0.096(4) 0.078(4) 0.098(5) -0.002(3) 0.011(4) -0.033(3)
C135 0.048(3) 0.052(3) 0.083(4) -0.013(3) -0.002(3) -0.017(2)
C136 0.109(6) 0.120(6) 0.077(5) -0.004(4) -0.023(4) -0.049(5)
N30 0.104(4) 0.082(4) 0.065(3) 0.012(3) 0.040(3) 0.003(3)
C137 0.062(3) 0.073(4) 0.045(3) 0.002(3) -0.002(3) 0.014(3)
C138 0.147(7) 0.101(6) 0.056(4) 0.016(4) -0.014(4) -0.027(5)

loop_
_atom_type_symbol
_atom_type_description
_atom_type_scat_dispersion_real
_atom_type_scat_dispersion_imag
_atom_type_scat_source
C C 0.0033 0.0016 'International Tables Vol C Tables 4.2.6.8 and 6.1.1.4'
H H 0.0000 0.0000 'International Tables Vol C Tables 4.2.6.8 and 6.1.1.4'
Ag Ag -0.8971 1.1015 'International Tables Vol C Tables 4.2.6.8 and 6.1.1.4'
F F 0.0171 0.0103 'International Tables Vol C Tables 4.2.6.8 and 6.1.1.4'
N N 0.0061 0.0033 'International Tables Vol C Tables 4.2.6.8 and 6.1.1.4'
O O 0.0106 0.0060 'International Tables Vol C Tables 4.2.6.8 and 6.1.1.4'
P P 0.1023 0.0942 'International Tables Vol C Tables 4.2.6.8 and 6.1.1.4'
S S 0.1246 0.1234 'International Tables Vol C Tables 4.2.6.8 and 6.1.1.4'

loop_
_geom_angle_atom_site_label_1
_geom_angle_atom_site_label_2
_geom_angle_atom_site_label_3
_geom_angle
_geom_angle_site_symmetry_1
_geom_angle_site_symmetry_3
_geom_angle_publ_flag
N11 Ag1 P1 107.66(9) . . ?
N11 Ag1 P2 108.62(9) . . ?
P1 Ag1 P2 143.03(3) . . ?
N9 P1 N1 102.83(15) . . ?
N9 P1 N8 104.95(15) . . ?
N1 P1 N8 95.44(14) . . ?
N9 P1 Ag1 120.97(12) . . ?
N1 P1 Ag1 116.34(11) . . ?
N8 P1 Ag1 112.75(11) . . ?
N10 P2 N4 103.09(16) . . ?
N10 P2 N5 104.35(15) . . ?
N4 P2 N5 95.21(14) . . ?
N10 P2 Ag1 119.55(12) . . ?
N4 P2 Ag1 116.57(10) . . ?
N5 P2 Ag1 114.64(11) . . ?
C44 N1 C1 106.7(3) . . ?
C44 N1 P1 129.4(2) . . ?
C1 N1 P1 122.2(3) . . ?
C2 N2 C3 117.1(3) . . ?
C11 N3 C8 116.4(3) . . ?
C15 N4 C12 107.1(3) . . ?
C15 N4 P2 129.5(2) . . ?
C12 N4 P2 121.6(3) . . ?
C21 N5 C24 107.0(3) . . ?
C21 N5 P2 130.0(2) . . ?
C24 N5 P2 121.0(3) . . ?
C25 N6 C26 118.4(3) . . ?
C34 N7 C31 117.6(3) . . ?
C38 N8 C35 106.9(3) . . ?
C38 N8 P1 130.0(2) . . ?
C35 N8 P1 120.6(3) . . ?
C50 N9 C47 122.4(3) . . ?
C50 N9 P1 116.8(3) . . ?
C47 N9 P1 120.3(3) . . ?
C56A N10 C53A 122.7(4) . . ?
C53B N10 C56B 119.9(19) . . ?
C53B N10 P2 122.3(14) . . ?
C56A N10 P2 118.5(3) . . ?
C53A N10 P2 118.6(3) . . ?
C56B N10 P2 117.3(12) . . ?
C59 N11 Ag1 150.3(3) . . ?
C46 C1 N1 108.0(3) . . ?
C46 C1 C2 125.0(3) . . ?
N1 C1 C2 126.5(3) . . ?
N2 C2 C1 125.1(3) . . ?
N2 C2 H2 117.4 . . ?
C1 C2 H2 117.4 . . ?
C4 C3 C8 118.9(3) . . ?
C4 C3 N2 123.5(4) . . ?
C8 C3 N2 117.6(3) . . ?
C5 C4 C3 121.7(4) . . ?
C5 C4 H4 119.1 . . ?
C3 C4 H4 119.1 . . ?
C4 C5 C6 119.1(4) . . ?
C4 C5 C9 120.1(4) . . ?
C6 C5 C9 120.7(4) . . ?
C7 C6 C5 119.0(4) . . ?
C7 C6 C10 120.3(4) . . ?
C5 C6 C10 120.6(4) . . ?
C8 C7 C6 121.9(4) . . ?
C8 C7 H7 119.1 . . ?
C6 C7 H7 119.1 . . ?
C7 C8 C3 119.3(3) . . ?
C7 C8 N3 123.4(4) . . ?
C3 C8 N3 117.3(3) . . ?
C5 C9 H9A 109.5 . . ?
C5 C9 H9B 109.5 . . ?
H9A C9 H9B 109.5 . . ?
C5 C9 H9C 109.5 . . ?
H9A C9 H9C 109.5 . . ?
H9B C9 H9C 109.5 . . ?
C6 C10 H10A 109.5 . . ?
C6 C10 H10B 109.5 . . ?
H10A C10 H10B 109.5 . . ?
C6 C10 H10C 109.5 . . ?
H10A C10 H10C 109.5 . . ?
H10B C10 H10C 109.5 . . ?
N3 C11 C12 125.9(3) . . ?
N3 C11 H11 117.1 . . ?
C12 C11 H11 117.1 . . ?
C13 C12 N4 107.9(3) . . ?
C13 C12 C11 123.7(3) . . ?
N4 C12 C11 127.8(3) . . ?
C12 C13 C14 108.1(3) . . ?
C12 C13 H13 125.9 . . ?
C14 C13 H13 125.9 . . ?
C15 C14 C13 108.1(3) . . ?
C15 C14 H14 125.9 . . ?
C13 C14 H14 125.9 . . ?
C14 C15 N4 108.7(3) . . ?
C14 C15 C16 127.0(4) . . ?
N4 C15 C16 123.9(3) . . ?
C21 C16 C15 111.2(3) . . ?
C21 C16 C17 110.4(3) . . ?
C15 C16 C17 110.1(3) . . ?
C21 C16 C19 109.1(3) . . ?
C15 C16 C19 106.1(3) . . ?
C17 C16 C19 109.9(3) . . ?
C18 C17 C16 115.5(4) . . ?
C18 C17 H17A 108.4 . . ?
C16 C17 H17A 108.4 . . ?
C18 C17 H17B 108.4 . . ?
C16 C17 H17B 108.4 . . ?
H17A C17 H17B 107.5 . . ?
C17 C18 H18A 109.5 . . ?
C17 C18 H18B 109.5 . . ?
H18A C18 H18B 109.5 . . ?
C17 C18 H18C 109.5 . . ?
H18A C18 H18C 109.5 . . ?
H18B C18 H18C 109.5 . . ?
C20 C19 C16 116.3(3) . . ?
C20 C19 H19A 108.2 . . ?
C16 C19 H19A 108.2 . . ?
C20 C19 H19B 108.2 . . ?
C16 C19 H19B 108.2 . . ?
H19A C19 H19B 107.4 . . ?
C19 C20 H20A 109.5 . . ?
C19 C20 H20B 109.5 . . ?
H20A C20 H20B 109.5 . . ?
C19 C20 H20C 109.5 . . ?
H20A C20 H20C 109.5 . . ?
H20B C20 H20C 109.5 . . ?
C22 C21 N5 108.9(3) . . ?
C22 C21 C16 127.7(3) . . ?
N5 C21 C16 123.1(3) . . ?
C21 C22 C23 107.7(3) . . ?
C21 C22 H22 126.2 . . ?
C23 C22 H22 126.2 . . ?
C24 C23 C22 108.8(3) . . ?
C24 C23 H23 125.6 . . ?
C22 C23 H23 125.6 . . ?
C23 C24 N5 107.6(3) . . ?
C23 C24 C25 125.0(3) . . ?
N5 C24 C25 127.1(3) . . ?
N6 C25 C24 125.3(3) . . ?
N6 C25 H25 117.4 . . ?
C24 C25 H25 117.4 . . ?
C27 C26 C31 119.3(4) . . ?
C27 C26 N6 123.0(4) . . ?
C31 C26 N6 117.7(3) . . ?
C26 C27 C28 121.2(4) . . ?
C26 C27 H27 119.4 . . ?
C28 C27 H27 119.4 . . ?
C29 C28 C27 119.5(4) . . ?
C29 C28 C32 121.6(4) . . ?
C27 C28 C32 118.8(4) . . ?
C28 C29 C30 119.2(4) . . ?
C28 C29 C33 122.1(4) . . ?
C30 C29 C33 118.7(4) . . ?
C31 C30 C29 121.2(4) . . ?
C31 C30 H30 119.4 . . ?
C29 C30 H30 119.4 . . ?
C30 C31 C26 119.6(4) . . ?
C30 C31 N7 123.1(4) . . ?
C26 C31 N7 117.4(3) . . ?
C28 C32 H32A 109.5 . . ?
C28 C32 H32B 109.5 . . ?
H32A C32 H32B 109.5 . . ?
C28 C32 H32C 109.5 . . ?
H32A C32 H32C 109.5 . . ?
H32B C32 H32C 109.5 . . ?
C29 C33 H33A 109.5 . . ?
C29 C33 H33B 109.5 . . ?
H33A C33 H33B 109.5 . . ?
C29 C33 H33C 109.5 . . ?
H33A C33 H33C 109.5 . . ?
H33B C33 H33C 109.5 . . ?
N7 C34 C35 125.7(3) . . ?
N7 C34 H34 117.2 . . ?
C35 C34 H34 117.2 . . ?
C36 C35 N8 108.2(3) . . ?
C36 C35 C34 124.8(3) . . ?
N8 C35 C34 126.3(3) . . ?
C35 C36 C37 108.2(3) . . ?
C35 C36 H36 125.9 . . ?
C37 C36 H36 125.9 . . ?
C38 C37 C36 107.9(4) . . ?
C38 C37 H37 126.0 . . ?
C36 C37 H37 126.0 . . ?
C37 C38 N8 108.9(3) . . ?
C37 C38 C39 129.3(4) . . ?
N8 C38 C39 121.5(3) . . ?
C38 C39 C44 111.3(3) . . ?
C38 C39 C40 110.7(3) . . ?
C44 C39 C40 109.9(3) . . ?
C38 C39 C42 108.9(3) . . ?
C44 C39 C42 106.1(3) . . ?
C40 C39 C42 109.9(3) . . ?
C41 C40 C39 114.9(4) . . ?
C41 C40 H40A 108.5 . . ?
C39 C40 H40A 108.5 . . ?
C41 C40 H40B 108.5 . . ?
C39 C40 H40B 108.5 . . ?
H40A C40 H40B 107.5 . . ?
C40 C41 H41A 109.5 . . ?
C40 C41 H41B 109.5 . . ?
H41A C41 H41B 109.5 . . ?
C40 C41 H41C 109.5 . . ?
H41A C41 H41C 109.5 . . ?
H41B C41 H41C 109.5 . . ?
C43 C42 C39 115.8(3) . . ?
C43 C42 H42A 108.3 . . ?
C39 C42 H42A 108.3 . . ?
C43 C42 H42B 108.3 . . ?
C39 C42 H42B 108.3 . . ?
H42A C42 H42B 107.4 . . ?
C42 C43 H43A 109.5 . . ?
C42 C43 H43B 109.5 . . ?
H43A C43 H43B 109.5 . . ?
C42 C43 H43C 109.5 . . ?
H43A C43 H43C 109.5 . . ?
H43B C43 H43C 109.5 . . ?
C45 C44 N1 109.0(3) . . ?
C45 C44 C39 127.7(3) . . ?
N1 C44 C39 122.7(3) . . ?
C44 C45 C46 107.7(3) . . ?
C44 C45 H45 126.1 . . ?
C46 C45 H45 126.1 . . ?
C1 C46 C45 108.6(3) . . ?
C1 C46 H46 125.7 . . ?
C45 C46 H46 125.7 . . ?
N9 C47 C49 115.6(3) . . ?
N9 C47 C48 113.1(4) . . ?
C49 C47 C48 110.4(4) . . ?
N9 C47 H47 105.6 . . ?
C49 C47 H47 105.6 . . ?
C48 C47 H47 105.6 . . ?
C47 C48 H48A 109.5 . . ?
C47 C48 H48B 109.5 . . ?
H48A C48 H48B 109.5 . . ?
C47 C48 H48C 109.5 . . ?
H48A C48 H48C 109.5 . . ?
H48B C48 H48C 109.5 . . ?
C47 C49 H49A 109.5 . . ?
C47 C49 H49B 109.5 . . ?
H49A C49 H49B 109.5 . . ?
C47 C49 H49C 109.5 . . ?
H49A C49 H49C 109.5 . . ?
H49B C49 H49C 109.5 . . ?
N9 C50 C51 115.3(4) . . ?
N9 C50 C52 113.9(4) . . ?
C51 C50 C52 110.0(4) . . ?
N9 C50 H50 105.6 . . ?
C51 C50 H50 105.6 . . ?
C52 C50 H50 105.6 . . ?
C50 C51 H51A 109.5 . . ?
C50 C51 H51B 109.5 . . ?
H51A C51 H51B 109.5 . . ?
C50 C51 H51C 109.5 . . ?
H51A C51 H51C 109.5 . . ?
H51B C51 H51C 109.5 . . ?
C50 C52 H52A 109.5 . . ?
C50 C52 H52B 109.5 . . ?
H52A C52 H52B 109.5 . . ?
C50 C52 H52C 109.5 . . ?
H52A C52 H52C 109.5 . . ?
H52B C52 H52C 109.5 . . ?
N10 C53A C54A 113.8(5) . . ?
N10 C53A C55A 114.1(5) . . ?
C54A C53A C55A 110.3(4) . . ?
N10 C53A H53A 106.0 . . ?
C54A C53A H53A 106.0 . . ?
C55A C53A H53A 106.0 . . ?
C53A C54A H54A 109.5 . . ?
C53A C54A H54B 109.5 . . ?
H54A C54A H54B 109.5 . . ?
C53A C54A H54C 109.5 . . ?
H54A C54A H54C 109.5 . . ?
H54B C54A H54C 109.5 . . ?
C53A C55A H55A 109.5 . . ?
C53A C55A H55B 109.5 . . ?
H55A C55A H55B 109.5 . . ?
C53A C55A H55C 109.5 . . ?
H55A C55A H55C 109.5 . . ?
H55B C55A H55C 109.5 . . ?
N10 C56A C58A 114.5(5) . . ?
N10 C56A C57A 114.4(5) . . ?
C58A C56A C57A 109.6(4) . . ?
N10 C56A H56A 105.9 . . ?
C58A C56A H56A 105.9 . . ?
C57A C56A H56A 105.9 . . ?
C56A C57A H57A 109.5 . . ?
C56A C57A H57B 109.5 . . ?
H57A C57A H57B 109.5 . . ?
C56A C57A H57C 109.5 . . ?
H57A C57A H57C 109.5 . . ?
H57B C57A H57C 109.5 . . ?
C56A C58A H58A 109.5 . . ?
C56A C58A H58B 109.5 . . ?
H58A C58A H58B 109.5 . . ?
C56A C58A H58C 109.5 . . ?
H58A C58A H58C 109.5 . . ?
H58B C58A H58C 109.5 . . ?
N10 C53B C54B 118(3) . . ?
N10 C53B C55B 113(3) . . ?
C54B C53B C55B 110.0(14) . . ?
N10 C53B H53B 104.8 . . ?
C54B C53B H53B 104.8 . . ?
C55B C53B H53B 104.8 . . ?
C53B C54B H54D 109.5 . . ?
C53B C54B H54E 109.5 . . ?
H54D C54B H54E 109.5 . . ?
C53B C54B H54F 109.5 . . ?
H54D C54B H54F 109.5 . . ?
H54E C54B H54F 109.5 . . ?
C53B C55B H55D 109.5 . . ?
C53B C55B H55E 109.5 . . ?
H55D C55B H55E 109.5 . . ?
C53B C55B H55F 109.5 . . ?
H55D C55B H55F 109.5 . . ?
H55E C55B H55F 109.5 . . ?
C58B C56B C57B 109.7(14) . . ?
C58B C56B N10 114(2) . . ?
C57B C56B N10 120(2) . . ?
C58B C56B H56B 104.0 . . ?
C57B C56B H56B 104.0 . . ?
N10 C56B H56B 104.0 . . ?
C56B C57B H57D 109.5 . . ?
C56B C57B H57E 109.5 . . ?
H57D C57B H57E 109.5 . . ?
C56B C57B H57F 109.5 . . ?
H57D C57B H57F 109.5 . . ?
H57E C57B H57F 109.5 . . ?
C56B C58B H58D 109.5 . . ?
C56B C58B H58E 109.5 . . ?
H58D C58B H58E 109.5 . . ?
C56B C58B H58F 109.5 . . ?
H58D C58B H58F 109.5 . . ?
H58E C58B H58F 109.5 . . ?
N11 C59 C60 179.4(6) . . ?
C59 C60 H60A 109.5 . . ?
C59 C60 H60B 109.5 . . ?
H60A C60 H60B 109.5 . . ?
C59 C60 H60C 109.5 . . ?
H60A C60 H60C 109.5 . . ?
H60B C60 H60C 109.5 . . ?
N22 Ag2 P3 109.81(9) . . ?
N22 Ag2 P4 109.87(9) . . ?
P3 Ag2 P4 139.24(3) . . ?
N20 P3 N19 102.46(16) . . ?
N20 P3 N12 104.44(16) . . ?
N19 P3 N12 95.58(15) . . ?
N20 P3 Ag2 120.90(12) . . ?
N19 P3 Ag2 116.08(11) . . ?
N12 P3 Ag2 113.78(11) . . ?
N21 P4 N16 104.30(17) . . ?
N21 P4 N15 103.03(17) . . ?
N16 P4 N15 95.50(15) . . ?
N21 P4 Ag2 121.55(12) . . ?
N16 P4 Ag2 116.76(12) . . ?
N15 P4 Ag2 111.86(13) . . ?
C104 N12 C61 107.3(3) . . ?
C104 N12 P3 129.8(3) . . ?
C61 N12 P3 121.4(3) . . ?
C62 N13 C63 119.5(3) . . ?
C71 N14 C68 117.5(3) . . ?
C75 N15 C72 106.8(3) . . ?
C75 N15 P4 129.0(3) . . ?
C72 N15 P4 121.7(3) . . ?
C81 N16 C84 106.7(3) . . ?
C81 N16 P4 130.6(3) . . ?
C84 N16 P4 121.6(3) . . ?
C85 N17 C86 117.4(3) . . ?
C94 N18 C91 117.8(3) . . ?
C98 N19 C95 107.1(3) . . ?
C98 N19 P3 129.3(3) . . ?
C95 N19 P3 120.9(2) . . ?
C107 N20 C110 122.4(3) . . ?
C107 N20 P3 117.4(3) . . ?
C110 N20 P3 120.0(3) . . ?
C116 N21 C113 122.4(3) . . ?
C116 N21 P4 117.7(3) . . ?
C113 N21 P4 119.9(3) . . ?
C119 N22 Ag2 154.8(3) . . ?
C106 C61 N12 107.5(4) . . ?
C106 C61 C62 125.8(4) . . ?
N12 C61 C62 126.1(4) . . ?
N13 C62 C61 124.9(4) . . ?
N13 C62 H62 117.6 . . ?
C61 C62 H62 117.6 . . ?
C64 C63 C68 119.3(4) . . ?
C64 C63 N13 123.3(4) . . ?
C68 C63 N13 117.4(4) . . ?
C63 C64 C65 121.1(4) . . ?
C63 C64 H64 119.5 . . ?
C65 C64 H64 119.5 . . ?
C66 C65 C64 119.3(4) . . ?
C66 C65 C69 121.8(4) . . ?
C64 C65 C69 118.9(4) . . ?
C67 C66 C65 119.5(4) . . ?
C67 C66 C70 119.3(4) . . ?
C65 C66 C70 121.2(4) . . ?
C68 C67 C66 121.4(4) . . ?
C68 C67 H67 119.3 . . ?
C66 C67 H67 119.3 . . ?
C67 C68 C63 119.5(4) . . ?
C67 C68 N14 123.5(4) . . ?
C63 C68 N14 117.1(4) . . ?
C65 C69 H69A 109.5 . . ?
C65 C69 H69B 109.5 . . ?
H69A C69 H69B 109.5 . . ?
C65 C69 H69C 109.5 . . ?
H69A C69 H69C 109.5 . . ?
H69B C69 H69C 109.5 . . ?
C66 C70 H70A 109.5 . . ?
C66 C70 H70B 109.5 . . ?
H70A C70 H70B 109.5 . . ?
C66 C70 H70C 109.5 . . ?
H70A C70 H70C 109.5 . . ?
H70B C70 H70C 109.5 . . ?
N14 C71 C72 126.7(4) . . ?
N14 C71 H71 116.6 . . ?
C72 C71 H71 116.6 . . ?
C73 C72 N15 107.9(4) . . ?
C73 C72 C71 124.5(4) . . ?
N15 C72 C71 126.9(4) . . ?
C72 C73 C74 108.7(4) . . ?
C72 C73 H73 125.6 . . ?
C74 C73 H73 125.6 . . ?
C75 C74 C73 108.0(4) . . ?
C75 C74 H74 126.0 . . ?
C73 C74 H74 126.0 . . ?
C74 C75 N15 108.5(4) . . ?
C74 C75 C76A 128.6(4) . . ?
N15 C75 C76A 121.2(4) . . ?
C74 C75 C76B 121.9(10) . . ?
N15 C75 C76B 129.3(10) . . ?
C75 C76A C81 112.1(4) . . ?
C75 C76A C79A 108.2(6) . . ?
C81 C76A C79A 111.4(6) . . ?
C75 C76A C77A 108.0(6) . . ?
C81 C76A C77A 107.0(6) . . ?
C79A C76A C77A 110.1(5) . . ?
C78A C77A C76A 116.5(5) . . ?
C78A C77A H77A 108.2 . . ?
C76A C77A H77A 108.2 . . ?
C78A C77A H77B 108.2 . . ?
C76A C77A H77B 108.2 . . ?
H77A C77A H77B 107.3 . . ?
C77A C78A H78A 109.5 . . ?
C77A C78A H78B 109.5 . . ?
H78A C78A H78B 109.5 . . ?
C77A C78A H78C 109.5 . . ?
H78A C78A H78C 109.5 . . ?
H78B C78A H78C 109.5 . . ?
C80A C79A C76A 117.9(6) . . ?
C80A C79A H79A 107.8 . . ?
C76A C79A H79A 107.8 . . ?
C80A C79A H79B 107.8 . . ?
C76A C79A H79B 107.8 . . ?
H79A C79A H79B 107.2 . . ?
C79A C80A H80A 109.5 . . ?
C79A C80A H80B 109.5 . . ?
H80A C80A H80B 109.5 . . ?
C79A C80A H80C 109.5 . . ?
H80A C80A H80C 109.5 . . ?
H80B C80A H80C 109.5 . . ?
C79B C76B C77B 108.4(13) . . ?
C79B C76B C81 101.4(16) . . ?
C77B C76B C81 125(2) . . ?
C79B C76B C75 102.0(18) . . ?
C77B C76B C75 113(2) . . ?
C81 C76B C75 104.6(13) . . ?
C78B C77B C76B 116.7(15) . . ?
C78B C77B H77C 108.1 . . ?
C76B C77B H77C 108.1 . . ?
C78B C77B H77D 108.1 . . ?
C76B C77B H77D 108.1 . . ?
H77C C77B H77D 107.3 . . ?
C77B C78B H78D 109.5 . . ?
C77B C78B H78E 109.5 . . ?
H78D C78B H78E 109.5 . . ?
C77B C78B H78F 109.5 . . ?
H78D C78B H78F 109.5 . . ?
H78E C78B H78F 109.5 . . ?
C80B C79B C76B 116.6(13) . . ?
C80B C79B H79C 108.1 . . ?
C76B C79B H79C 108.1 . . ?
C80B C79B H79D 108.1 . . ?
C76B C79B H79D 108.1 . . ?
H79C C79B H79D 107.3 . . ?
C79B C80B H80D 109.5 . . ?
C79B C80B H80E 109.5 . . ?
H80D C80B H80E 109.5 . . ?
C79B C80B H80F 109.5 . . ?
H80D C80B H80F 109.5 . . ?
H80E C80B H80F 109.5 . . ?
C82 C81 N16 109.3(4) . . ?
C82 C81 C76A 128.7(4) . . ?
N16 C81 C76A 120.9(4) . . ?
C82 C81 C76B 121.0(11) . . ?
N16 C81 C76B 129.1(10) . . ?
C81 C82 C83 107.7(4) . . ?
C81 C82 H82 126.2 . . ?
C83 C82 H82 126.2 . . ?
C84 C83 C82 108.6(4) . . ?
C84 C83 H83 125.7 . . ?
C82 C83 H83 125.7 . . ?
C83 C84 N16 107.8(3) . . ?
C83 C84 C85 125.2(3) . . ?
N16 C84 C85 127.0(3) . . ?
N17 C85 C84 124.8(3) . . ?
N17 C85 H85 117.6 . . ?
C84 C85 H85 117.6 . . ?
C87 C86 C91 119.1(3) . . ?
C87 C86 N17 122.7(4) . . ?
C91 C86 N17 118.1(3) . . ?
C86 C87 C88 122.1(4) . . ?
C86 C87 H87 119.0 . . ?
C88 C87 H87 119.0 . . ?
C87 C88 C89 118.9(3) . . ?
C87 C88 C92 120.1(4) . . ?
C89 C88 C92 120.9(4) . . ?
C88 C89 C90 119.0(3) . . ?
C88 C89 C93 121.2(3) . . ?
C90 C89 C93 119.8(4) . . ?
C91 C90 C89 121.6(4) . . ?
C91 C90 H90 119.2 . . ?
C89 C90 H90 119.2 . . ?
C86 C91 C90 119.3(3) . . ?
C86 C91 N18 117.3(3) . . ?
C90 C91 N18 123.4(3) . . ?
C88 C92 H92A 109.5 . . ?
C88 C92 H92B 109.5 . . ?
H92A C92 H92B 109.5 . . ?
C88 C92 H92C 109.5 . . ?
H92A C92 H92C 109.5 . . ?
H92B C92 H92C 109.5 . . ?
C89 C93 H93A 109.5 . . ?
C89 C93 H93B 109.5 . . ?
H93A C93 H93B 109.5 . . ?
C89 C93 H93C 109.5 . . ?
H93A C93 H93C 109.5 . . ?
H93B C93 H93C 109.5 . . ?
N18 C94 C95 124.9(3) . . ?
N18 C94 H94 117.6 . . ?
C95 C94 H94 117.6 . . ?
C96 C95 N19 107.7(3) . . ?
C96 C95 C94 124.6(3) . . ?
N19 C95 C94 126.9(3) . . ?
C95 C96 C97 107.9(3) . . ?
C95 C96 H96 126.0 . . ?
C97 C96 H96 126.0 . . ?
C98 C97 C96 108.7(3) . . ?
C98 C97 H97 125.6 . . ?
C96 C97 H97 125.6 . . ?
C97 C98 N19 108.6(3) . . ?
C97 C98 C99 128.8(4) . . ?
N19 C98 C99 122.2(3) . . ?
C104 C99 C98 111.9(3) . . ?
C104 C99 C100 110.9(4) . . ?
C98 C99 C100 109.1(3) . . ?
C104 C99 C102 110.0(4) . . ?
C98 C99 C102 105.6(4) . . ?
C100 C99 C102 109.3(4) . . ?
C101 C100 C99 115.6(4) . . ?
C101 C100 H10D 108.4 . . ?
C99 C100 H10D 108.4 . . ?
C101 C100 H10E 108.4 . . ?
C99 C100 H10E 108.4 . . ?
H10D C100 H10E 107.4 . . ?
C100 C101 H10F 109.5 . . ?
C100 C101 H10G 109.5 . . ?
H10F C101 H10G 109.5 . . ?
C100 C101 H10H 109.5 . . ?
H10F C101 H10H 109.5 . . ?
H10G C101 H10H 109.5 . . ?
C103 C102 C99 116.3(5) . . ?
C103 C102 H10I 108.2 . . ?
C99 C102 H10I 108.2 . . ?
C103 C102 H10J 108.2 . . ?
C99 C102 H10J 108.2 . . ?
H10I C102 H10J 107.4 . . ?
C102 C103 H10K 109.5 . . ?
C102 C103 H10L 109.5 . . ?
H10K C103 H10L 109.5 . . ?
C102 C103 H10M 109.5 . . ?
H10K C103 H10M 109.5 . . ?
H10L C103 H10M 109.5 . . ?
C105 C104 N12 107.7(4) . . ?
C105 C104 C99 129.6(4) . . ?
N12 C104 C99 122.4(3) . . ?
C104 C105 C106 108.8(4) . . ?
C104 C105 H105 125.6 . . ?
C106 C105 H105 125.6 . . ?
C61 C106 C105 108.6(4) . . ?
C61 C106 H106 125.7 . . ?
C105 C106 H106 125.7 . . ?
N20 C107 C108 114.9(3) . . ?
N20 C107 C109 112.1(4) . . ?
C108 C107 C109 110.7(3) . . ?
N20 C107 H107 106.2 . . ?
C108 C107 H107 106.2 . . ?
C109 C107 H107 106.2 . . ?
C107 C108 H10N 109.5 . . ?
C107 C108 H10O 109.5 . . ?
H10N C108 H10O 109.5 . . ?
C107 C108 H10P 109.5 . . ?
H10N C108 H10P 109.5 . . ?
H10O C108 H10P 109.5 . . ?
C107 C109 H10Q 109.5 . . ?
C107 C109 H10R 109.5 . . ?
H10Q C109 H10R 109.5 . . ?
C107 C109 H10S 109.5 . . ?
H10Q C109 H10S 109.5 . . ?
H10R C109 H10S 109.5 . . ?
C111 C110 N20 114.7(4) . . ?
C111 C110 C112 114.0(4) . . ?
N20 C110 C112 116.0(4) . . ?
C111 C110 H110 103.3 . . ?
N20 C110 H110 103.3 . . ?
C112 C110 H110 103.3 . . ?
C110 C111 H11A 109.5 . . ?
C110 C111 H11B 109.5 . . ?
H11A C111 H11B 109.5 . . ?
C110 C111 H11C 109.5 . . ?
H11A C111 H11C 109.5 . . ?
H11B C111 H11C 109.5 . . ?
C110 C112 H11D 109.5 . . ?
C110 C112 H11E 109.5 . . ?
H11D C112 H11E 109.5 . . ?
C110 C112 H11F 109.5 . . ?
H11D C112 H11F 109.5 . . ?
H11E C112 H11F 109.5 . . ?
N21 C113 C115 113.3(4) . . ?
N21 C113 C114 114.6(3) . . ?
C115 C113 C114 111.7(4) . . ?
N21 C113 H113 105.4 . . ?
C115 C113 H113 105.4 . . ?
C114 C113 H113 105.4 . . ?
C113 C114 H11G 109.5 . . ?
C113 C114 H11H 109.5 . . ?
H11G C114 H11H 109.5 . . ?
C113 C114 H11I 109.5 . . ?
H11G C114 H11I 109.5 . . ?
H11H C114 H11I 109.5 . . ?
C113 C115 H11J 109.5 . . ?
C113 C115 H11K 109.5 . . ?
H11J C115 H11K 109.5 . . ?
C113 C115 H11L 109.5 . . ?
H11J C115 H11L 109.5 . . ?
H11K C115 H11L 109.5 . . ?
N21 C116 C117 113.4(3) . . ?
N21 C116 C118 114.4(3) . . ?
C117 C116 C118 110.0(4) . . ?
N21 C116 H116 106.1 . . ?
C117 C116 H116 106.1 . . ?
C118 C116 H116 106.1 . . ?
C116 C117 H11M 109.5 . . ?
C116 C117 H11N 109.5 . . ?
H11M C117 H11N 109.5 . . ?
C116 C117 H11O 109.5 . . ?
H11M C117 H11O 109.5 . . ?
H11N C117 H11O 109.5 . . ?
C116 C118 H11P 109.5 . . ?
C116 C118 H11Q 109.5 . . ?
H11P C118 H11Q 109.5 . . ?
C116 C118 H11R 109.5 . . ?
H11P C118 H11R 109.5 . . ?
H11Q C118 H11R 109.5 . . ?
N22 C119 C120 178.7(5) . . ?
C119 C120 H12J 109.5 . . ?
C119 C120 H12K 109.5 . . ?
H12J C120 H12K 109.5 . . ?
C119 C120 H12L 109.5 . . ?
H12J C120 H12L 109.5 . . ?
H12K C120 H12L 109.5 . . ?
O3A S1A O1A 116.5(5) . . ?
O3A S1A O2A 114.8(5) . . ?
O1A S1A O2A 114.1(4) . . ?
O3A S1A C121 103.0(4) . . ?
O1A S1A C121 102.1(4) . . ?
O2A S1A C121 103.8(5) . . ?
F2A C121 F1A 106.6(8) . . ?
F2A C121 F3A 105.8(7) . . ?
F1A C121 F3A 111.4(9) . . ?
F2A C121 S1A 109.9(7) . . ?
F1A C121 S1A 113.1(6) . . ?
F3A C121 S1A 109.8(6) . . ?
N31A C39A C40A 166(2) . . ?
C39A C40A H40C 109.5 . . ?
C39A C40A H40D 109.5 . . ?
H40C C40A H40D 109.5 . . ?
C39A C40A H40E 109.5 . . ?
H40C C40A H40E 109.5 . . ?
H40D C40A H40E 109.5 . . ?
N33 C143 C144 164(2) . . ?
C143 C144 H14A 109.5 . . ?
C143 C144 H14B 109.5 . . ?
H14A C144 H14B 109.5 . . ?
C143 C144 H14C 109.5 . . ?
H14A C144 H14C 109.5 . . ?
H14B C144 H14C 109.5 . . ?
O3B S1B O1B 116.0(10) . . ?
O3B S1B O2B 117.1(10) . . ?
O1B S1B O2B 111.3(9) . . ?
O3B S1B C21B 106.3(9) . . ?
O1B S1B C21B 101.9(8) . . ?
O2B S1B C21B 101.6(8) . . ?
F2B C21B F1B 108.9(12) . . ?
F2B C21B F3B 104.2(11) . . ?
F1B C21B F3B 113.9(12) . . ?
F2B C21B S1B 104.8(10) . . ?
F1B C21B S1B 111.2(9) . . ?
F3B C21B S1B 113.1(10) . . ?
N31B C39B C40B 165(3) . . ?
C39B C40B H40F 109.5 . . ?
C39B C40B H40G 109.5 . . ?
H40F C40B H40G 109.5 . . ?
C39B C40B H40H 109.5 . . ?
H40F C40B H40H 109.5 . . ?
H40G C40B H40H 109.5 . . ?
O3C S1C O1C 115.8(10) . . ?
O3C S1C O2C 114.2(10) . . ?
O1C S1C O2C 113.7(10) . . ?
O3C S1C C21C 104.6(8) . . ?
O1C S1C C21C 104.7(8) . . ?
O2C S1C C21C 101.8(8) . . ?
F2C C21C F1C 111.4(13) . . ?
F2C C21C F3C 100.9(12) . . ?
F1C C21C F3C 111.0(13) . . ?
F2C C21C S1C 108.5(11) . . ?
F1C C21C S1C 110.1(10) . . ?
F3C C21C S1C 114.6(11) . . ?
N31C C39C C40C 174(3) . . ?
C39C C40C H40I 109.5 . . ?
C39C C40C H40J 109.5 . . ?
H40I C40C H40J 109.5 . . ?
C39C C40C H40K 109.5 . . ?
H40I C40C H40K 109.5 . . ?
H40J C40C H40K 109.5 . . ?
O5A S2A O4A 111.5(5) . . ?
O5A S2A O6A 115.0(6) . . ?
O4A S2A O6A 118.1(5) . . ?
O5A S2A C122 103.5(4) . . ?
O4A S2A C122 106.0(4) . . ?
O6A S2A C122 100.4(5) . . ?
F6A C122 F5A 111.3(7) . . ?
F6A C122 F4A 113.9(6) . . ?
F5A C122 F4A 102.7(7) . . ?
F6A C122 S2A 113.4(5) . . ?
F5A C122 S2A 112.5(5) . . ?
F4A C122 S2A 102.3(5) . . ?
O5B S2B O4B 113.2(9) . . ?
O5B S2B O6B 109.4(10) . . ?
O4B S2B O6B 127.0(10) . . ?
O5B S2B C22B 101.6(9) . . ?
O4B S2B C22B 105.9(7) . . ?
O6B S2B C22B 94.7(9) . . ?
F6B C22B F5B 111.5(12) . . ?
F6B C22B F4B 117.0(12) . . ?
F5B C22B F4B 102.2(11) . . ?
F6B C22B S2B 110.3(9) . . ?
F5B C22B S2B 111.1(10) . . ?
F4B C22B S2B 104.5(9) . . ?
O5C S2C O4C 112.4(12) . . ?
O5C S2C O6C 113.3(13) . . ?
O4C S2C O6C 120.6(13) . . ?
O5C S2C C22C 103.9(11) . . ?
O4C S2C C22C 105.3(10) . . ?
O6C S2C C22C 98.4(10) . . ?
F6C C22C F5C 110.2(14) . . ?
F6C C22C F4C 113.3(14) . . ?
F5C C22C F4C 104.5(13) . . ?
F6C C22C S2C 113.4(12) . . ?
F5C C22C S2C 112.0(12) . . ?
F4C C22C S2C 103.0(10) . . ?
N24 C125 C126 178.0(7) . . ?
C125 C126 H12D 109.5 . . ?
C125 C126 H12E 109.5 . . ?
H12D C126 H12E 109.5 . . ?
C125 C126 H12F 109.5 . . ?
H12D C126 H12F 109.5 . . ?
H12E C126 H12F 109.5 . . ?
N27 C131 C132 179.8(8) . . ?
C131 C132 H13D 109.5 . . ?
C131 C132 H13E 109.5 . . ?
H13D C132 H13E 109.5 . . ?
C131 C132 H13F 109.5 . . ?
H13D C132 H13F 109.5 . . ?
H13E C132 H13F 109.5 . . ?
N28 C133 C134 178.5(6) . . ?
C133 C134 H13G 109.5 . . ?
C133 C134 H13H 109.5 . . ?
H13G C134 H13H 109.5 . . ?
C133 C134 H13I 109.5 . . ?
H13G C134 H13I 109.5 . . ?
H13H C134 H13I 109.5 . . ?
N29 C135 C136 178.9(8) . . ?
C135 C136 H13J 109.5 . . ?
C135 C136 H13K 109.5 . . ?
H13J C136 H13K 109.5 . . ?
C135 C136 H13L 109.5 . . ?
H13J C136 H13L 109.5 . . ?
H13K C136 H13L 109.5 . . ?
N30 C137 C138 178.3(7) . . ?
C137 C138 H13M 109.5 . . ?
C137 C138 H13N 109.5 . . ?
H13M C138 H13N 109.5 . . ?
C137 C138 H13O 109.5 . . ?
H13M C138 H13O 109.5 . . ?
H13N C138 H13O 109.5 . . ?

loop_
_geom_bond_atom_site_label_1
_geom_bond_atom_site_label_2
_geom_bond_distance
_geom_bond_site_symmetry_2
_geom_bond_publ_flag
Ag1 N11 2.439(4) . ?
Ag1 P1 2.4944(10) . ?
Ag1 P2 2.4987(10) . ?
P1 N9 1.654(3) . ?
P1 N1 1.741(3) . ?
P1 N8 1.761(3) . ?
P2 N10 1.651(3) . ?
P2 N4 1.752(3) . ?
P2 N5 1.761(3) . ?
N1 C44 1.394(5) . ?
N1 C1 1.419(4) . ?
N2 C2 1.267(5) . ?
N2 C3 1.424(5) . ?
N3 C11 1.279(5) . ?
N3 C8 1.420(5) . ?
N4 C15 1.386(5) . ?
N4 C12 1.415(5) . ?
N5 C21 1.385(5) . ?
N5 C24 1.424(5) . ?
N6 C25 1.278(5) . ?
N6 C26 1.414(5) . ?
N7 C34 1.279(5) . ?
N7 C31 1.415(5) . ?
N8 C38 1.391(5) . ?
N8 C35 1.419(4) . ?
N9 C50 1.487(5) . ?
N9 C47 1.494(5) . ?
N10 C53B 1.44(3) . ?
N10 C56A 1.472(6) . ?
N10 C53A 1.505(7) . ?
N10 C56B 1.56(3) . ?
N11 C59 1.135(6) . ?
C1 C46 1.359(5) . ?
C1 C2 1.445(5) . ?
C2 H2 0.9500 . ?
C3 C4 1.398(5) . ?
C3 C8 1.398(5) . ?
C4 C5 1.390(6) . ?
C4 H4 0.9500 . ?
C5 C6 1.397(6) . ?
C5 C9 1.506(6) . ?
C6 C7 1.395(6) . ?
C6 C10 1.521(6) . ?
C7 C8 1.384(5) . ?
C7 H7 0.9500 . ?
C9 H9A 0.9800 . ?
C9 H9B 0.9800 . ?
C9 H9C 0.9800 . ?
C10 H10A 0.9800 . ?
C10 H10B 0.9800 . ?
C10 H10C 0.9800 . ?
C11 C12 1.429(5) . ?
C11 H11 0.9500 . ?
C12 C13 1.370(5) . ?
C13 C14 1.400(5) . ?
C13 H13 0.9500 . ?
C14 C15 1.373(5) . ?
C14 H14 0.9500 . ?
C15 C16 1.509(5) . ?
C16 C21 1.505(5) . ?
C16 C17 1.547(5) . ?
C16 C19 1.559(5) . ?
C17 C18 1.513(6) . ?
C17 H17A 0.9900 . ?
C17 H17B 0.9900 . ?
C18 H18A 0.9800 . ?
C18 H18B 0.9800 . ?
C18 H18C 0.9800 . ?
C19 C20 1.516(5) . ?
C19 H19A 0.9900 . ?
C19 H19B 0.9900 . ?
C20 H20A 0.9800 . ?
C20 H20B 0.9800 . ?
C20 H20C 0.9800 . ?
C21 C22 1.382(5) . ?
C22 C23 1.398(6) . ?
C22 H22 0.9500 . ?
C23 C24 1.371(5) . ?
C23 H23 0.9500 . ?
C24 C25 1.430(6) . ?
C25 H25 0.9500 . ?
C26 C27 1.394(6) . ?
C26 C31 1.394(6) . ?
C27 C28 1.396(6) . ?
C27 H27 0.9500 . ?
C28 C29 1.389(7) . ?
C28 C32 1.513(6) . ?
C29 C30 1.403(6) . ?
C29 C33 1.510(6) . ?
C30 C31 1.389(6) . ?
C30 H30 0.9500 . ?
C32 H32A 0.9800 . ?
C32 H32B 0.9800 . ?
C32 H32C 0.9800 . ?
C33 H33A 0.9800 . ?
C33 H33B 0.9800 . ?
C33 H33C 0.9800 . ?
C34 C35 1.435(6) . ?
C34 H34 0.9500 . ?
C35 C36 1.369(6) . ?
C36 C37 1.407(6) . ?
C36 H36 0.9500 . ?
C37 C38 1.375(5) . ?
C37 H37 0.9500 . ?
C38 C39 1.497(5) . ?
C39 C44 1.512(5) . ?
C39 C40 1.539(5) . ?
C39 C42 1.564(5) . ?
C40 C41 1.509(6) . ?
C40 H40A 0.9900 . ?
C40 H40B 0.9900 . ?
C41 H41A 0.9800 . ?
C41 H41B 0.9800 . ?
C41 H41C 0.9800 . ?
C42 C43 1.525(5) . ?
C42 H42A 0.9900 . ?
C42 H42B 0.9900 . ?
C43 H43A 0.9800 . ?
C43 H43B 0.9800 . ?
C43 H43C 0.9800 . ?
C44 C45 1.366(5) . ?
C45 C46 1.407(5) . ?
C45 H45 0.9500 . ?
C46 H46 0.9500 . ?
C47 C49 1.510(6) . ?
C47 C48 1.533(6) . ?
C47 H47 1.0000 . ?
C48 H48A 0.9800 . ?
C48 H48B 0.9800 . ?
C48 H48C 0.9800 . ?
C49 H49A 0.9800 . ?
C49 H49B 0.9800 . ?
C49 H49C 0.9800 . ?
C50 C51 1.521(6) . ?
C50 C52 1.537(6) . ?
C50 H50 1.0000 . ?
C51 H51A 0.9800 . ?
C51 H51B 0.9800 . ?
C51 H51C 0.9800 . ?
C52 H52A 0.9800 . ?
C52 H52B 0.9800 . ?
C52 H52C 0.9800 . ?
C53A C54A 1.514(7) . ?
C53A C55A 1.527(8) . ?
C53A H53A 1.0000 . ?
C54A H54A 0.9800 . ?
C54A H54B 0.9800 . ?
C54A H54C 0.9800 . ?
C55A H55A 0.9800 . ?
C55A H55B 0.9800 . ?
C55A H55C 0.9800 . ?
C56A C58A 1.520(7) . ?
C56A C57A 1.532(8) . ?
C56A H56A 1.0000 . ?
C57A H57A 0.9800 . ?
C57A H57B 0.9800 . ?
C57A H57C 0.9800 . ?
C58A H58A 0.9800 . ?
C58A H58B 0.9800 . ?
C58A H58C 0.9800 . ?
C53B C54B 1.514(12) . ?
C53B C55B 1.528(12) . ?
C53B H53B 1.0000 . ?
C54B H54D 0.9800 . ?
C54B H54E 0.9800 . ?
C54B H54F 0.9800 . ?
C55B H55D 0.9800 . ?
C55B H55E 0.9800 . ?
C55B H55F 0.9800 . ?
C56B C58B 1.520(12) . ?
C56B C57B 1.528(12) . ?
C56B H56B 1.0000 . ?
C57B H57D 0.9800 . ?
C57B H57E 0.9800 . ?
C57B H57F 0.9800 . ?
C58B H58D 0.9800 . ?
C58B H58E 0.9800 . ?
C58B H58F 0.9800 . ?
C59 C60 1.463(7) . ?
C60 H60A 0.9800 . ?
C60 H60B 0.9800 . ?
C60 H60C 0.9800 . ?
Ag2 N22 2.439(4) . ?
Ag2 P3 2.4943(10) . ?
Ag2 P4 2.4988(11) . ?
P3 N20 1.650(3) . ?
P3 N19 1.744(3) . ?
P3 N12 1.762(3) . ?
P4 N21 1.643(4) . ?
P4 N16 1.746(3) . ?
P4 N15 1.746(3) . ?
N12 C104 1.394(5) . ?
N12 C61 1.418(5) . ?
N13 C62 1.271(5) . ?
N13 C63 1.417(5) . ?
N14 C71 1.270(5) . ?
N14 C68 1.426(5) . ?
N15 C75 1.401(5) . ?
N15 C72 1.415(5) . ?
N16 C81 1.391(5) . ?
N16 C84 1.411(5) . ?
N17 C85 1.266(5) . ?
N17 C86 1.427(5) . ?
N18 C94 1.270(5) . ?
N18 C91 1.423(5) . ?
N19 C98 1.397(5) . ?
N19 C95 1.414(5) . ?
N20 C107 1.487(5) . ?
N20 C110 1.498(5) . ?
N21 C116 1.488(5) . ?
N21 C113 1.495(5) . ?
N22 C119 1.136(5) . ?
C61 C106 1.367(6) . ?
C61 C62 1.429(6) . ?
C62 H62 0.9500 . ?
C63 C64 1.393(6) . ?
C63 C68 1.394(6) . ?
C64 C65 1.396(6) . ?
C64 H64 0.9500 . ?
C65 C66 1.391(6) . ?
C65 C69 1.516(6) . ?
C66 C67 1.390(6) . ?
C66 C70 1.523(6) . ?
C67 C68 1.386(6) . ?
C67 H67 0.9500 . ?
C69 H69A 0.9800 . ?
C69 H69B 0.9800 . ?
C69 H69C 0.9800 . ?
C70 H70A 0.9800 . ?
C70 H70B 0.9800 . ?
C70 H70C 0.9800 . ?
C71 C72 1.433(6) . ?
C71 H71 0.9500 . ?
C72 C73 1.368(6) . ?
C73 C74 1.397(6) . ?
C73 H73 0.9500 . ?
C74 C75 1.374(6) . ?
C74 H74 0.9500 . ?
C75 C76A 1.502(8) . ?
C75 C76B 1.60(3) . ?
C76A C81 1.519(7) . ?
C76A C79A 1.533(10) . ?
C76A C77A 1.558(9) . ?
C77A C78A 1.519(12) . ?
C77A H77A 0.9900 . ?
C77A H77B 0.9900 . ?
C78A H78A 0.9800 . ?
C78A H78B 0.9800 . ?
C78A H78C 0.9800 . ?
C79A C80A 1.523(8) . ?
C79A H79A 0.9900 . ?
C79A H79B 0.9900 . ?
C80A H80A 0.9800 . ?
C80A H80B 0.9800 . ?
C80A H80C 0.9800 . ?
C76B C79B 1.535(13) . ?
C76B C77B 1.557(13) . ?
C76B C81 1.57(3) . ?
C77B C78B 1.516(16) . ?
C77B H77C 0.9900 . ?
C77B H77D 0.9900 . ?
C78B H78D 0.9800 . ?
C78B H78E 0.9800 . ?
C78B H78F 0.9800 . ?
C79B C80B 1.528(12) . ?
C79B H79C 0.9900 . ?
C79B H79D 0.9900 . ?
C80B H80D 0.9800 . ?
C80B H80E 0.9800 . ?
C80B H80F 0.9800 . ?
C81 C82 1.366(6) . ?
C82 C83 1.397(6) . ?
C82 H82 0.9500 . ?
C83 C84 1.374(6) . ?
C83 H83 0.9500 . ?
C84 C85 1.437(6) . ?
C85 H85 0.9500 . ?
C86 C87 1.391(5) . ?
C86 C91 1.393(5) . ?
C87 C88 1.393(5) . ?
C87 H87 0.9500 . ?
C88 C89 1.398(6) . ?
C88 C92 1.499(5) . ?
C89 C90 1.400(5) . ?
C89 C93 1.511(5) . ?
C90 C91 1.393(5) . ?
C90 H90 0.9500 . ?
C92 H92A 0.9800 . ?
C92 H92B 0.9800 . ?
C92 H92C 0.9800 . ?
C93 H93A 0.9800 . ?
C93 H93B 0.9800 . ?
C93 H93C 0.9800 . ?
C94 C95 1.431(5) . ?
C94 H94 0.9500 . ?
C95 C96 1.379(5) . ?
C96 C97 1.399(6) . ?
C96 H96 0.9500 . ?
C97 C98 1.361(5) . ?
C97 H97 0.9500 . ?
C98 C99 1.501(5) . ?
C99 C104 1.494(6) . ?
C99 C100 1.542(6) . ?
C99 C102 1.560(6) . ?
C100 C101 1.511(7) . ?
C100 H10D 0.9900 . ?
C100 H10E 0.9900 . ?
C101 H10F 0.9800 . ?
C101 H10G 0.9800 . ?
C101 H10H 0.9800 . ?
C102 C103 1.507(7) . ?
C102 H10I 0.9900 . ?
C102 H10J 0.9900 . ?
C103 H10K 0.9800 . ?
C103 H10L 0.9800 . ?
C103 H10M 0.9800 . ?
C104 C105 1.376(6) . ?
C105 C106 1.386(7) . ?
C105 H105 0.9500 . ?
C106 H106 0.9500 . ?
C107 C108 1.515(6) . ?
C107 C109 1.529(6) . ?
C107 H107 1.0000 . ?
C108 H10N 0.9800 . ?
C108 H10O 0.9800 . ?
C108 H10P 0.9800 . ?
C109 H10Q 0.9800 . ?
C109 H10R 0.9800 . ?
C109 H10S 0.9800 . ?
C110 C111 1.477(7) . ?
C110 C112 1.500(6) . ?
C110 H110 1.0000 . ?
C111 H11A 0.9800 . ?
C111 H11B 0.9800 . ?
C111 H11C 0.9800 . ?
C112 H11D 0.9800 . ?
C112 H11E 0.9800 . ?
C112 H11F 0.9800 . ?
C113 C115 1.519(6) . ?
C113 C114 1.528(7) . ?
C113 H113 1.0000 . ?
C114 H11G 0.9800 . ?
C114 H11H 0.9800 . ?
C114 H11I 0.9800 . ?
C115 H11J 0.9800 . ?
C115 H11K 0.9800 . ?
C115 H11L 0.9800 . ?
C116 C117 1.526(6) . ?
C116 C118 1.528(6) . ?
C116 H116 1.0000 . ?
C117 H11M 0.9800 . ?
C117 H11N 0.9800 . ?
C117 H11O 0.9800 . ?
C118 H11P 0.9800 . ?
C118 H11Q 0.9800 . ?
C118 H11R 0.9800 . ?
C119 C120 1.463(6) . ?
C120 H12J 0.9800 . ?
C120 H12K 0.9800 . ?
C120 H12L 0.9800 . ?
S1A O3A 1.405(7) . ?
S1A O1A 1.427(6) . ?
S1A O2A 1.445(7) . ?
S1A C121 1.813(10) . ?
C121 F2A 1.285(10) . ?
C121 F1A 1.323(10) . ?
C121 F3A 1.394(10) . ?
N31A C39A 0.998(14) . ?
C39A C40A 1.294(15) . ?
C40A H40C 0.9800 . ?
C40A H40D 0.9800 . ?
C40A H40E 0.9800 . ?
N33 C143 0.995(14) . ?
C143 C144 1.279(15) . ?
C144 H14A 0.9800 . ?
C144 H14B 0.9800 . ?
C144 H14C 0.9800 . ?
S1B O3B 1.401(10) . ?
S1B O1B 1.439(10) . ?
S1B O2B 1.443(10) . ?
S1B C21B 1.801(11) . ?
C21B F2B 1.280(12) . ?
C21B F1B 1.308(12) . ?
C21B F3B 1.370(11) . ?
N31B C39B 1.105(11) . ?
C39B C40B 1.415(13) . ?
C40B H40F 0.9800 . ?
C40B H40G 0.9800 . ?
C40B H40H 0.9800 . ?
S1C O3C 1.411(10) . ?
S1C O1C 1.420(9) . ?
S1C O2C 1.448(10) . ?
S1C C21C 1.804(12) . ?
C21C F2C 1.278(12) . ?
C21C F1C 1.318(12) . ?
C21C F3C 1.381(12) . ?
N31C C39C 1.137(11) . ?
C39C C40C 1.420(11) . ?
C40C H40I 0.9800 . ?
C40C H40J 0.9800 . ?
C40C H40K 0.9800 . ?
S2A O5A 1.402(8) . ?
S2A O4A 1.419(6) . ?
S2A O6A 1.439(8) . ?
S2A C122 1.823(7) . ?
C122 F6A 1.277(8) . ?
C122 F5A 1.324(9) . ?
C122 F4A 1.510(10) . ?
S2B O5B 1.402(11) . ?
S2B O4B 1.419(9) . ?
S2B O6B 1.445(12) . ?
S2B C22B 1.834(10) . ?
C22B F6B 1.259(11) . ?
C22B F5B 1.332(12) . ?
C22B F4B 1.523(13) . ?
S2C O5C 1.396(12) . ?
S2C O4C 1.428(10) . ?
S2C O6C 1.442(12) . ?
S2C C22C 1.823(11) . ?
C22C F6C 1.267(12) . ?
C22C F5C 1.325(13) . ?
C22C F4C 1.524(14) . ?
N24 C125 1.136(7) . ?
C125 C126 1.460(8) . ?
C126 H12D 0.9800 . ?
C126 H12E 0.9800 . ?
C126 H12F 0.9800 . ?
N27 C131 1.141(6) . ?
C131 C132 1.422(7) . ?
C132 H13D 0.9800 . ?
C132 H13E 0.9800 . ?
C132 H13F 0.9800 . ?
N28 C133 1.126(7) . ?
C133 C134 1.437(9) . ?
C134 H13G 0.9800 . ?
C134 H13H 0.9800 . ?
C134 H13I 0.9800 . ?
N29 C135 1.140(8) . ?
C135 C136 1.448(10) . ?
C136 H13J 0.9800 . ?
C136 H13K 0.9800 . ?
C136 H13L 0.9800 . ?
N30 C137 1.088(7) . ?
C137 C138 1.509(9) . ?
C138 H13M 0.9800 . ?
C138 H13N 0.9800 . ?
C138 H13O 0.9800 . ?

loop_
_geom_torsion_atom_site_label_1
_geom_torsion_atom_site_label_2
_geom_torsion_atom_site_label_3
_geom_torsion_atom_site_label_4
_geom_torsion
_geom_torsion_site_symmetry_1
_geom_torsion_site_symmetry_2
_geom_torsion_site_symmetry_3
_geom_torsion_site_symmetry_4
_geom_torsion_publ_flag
N9 P1 N1 C44 98.4(3) . . . . ?
N8 P1 N1 C44 -8.4(3) . . . . ?
Ag1 P1 N1 C44 -127.1(3) . . . . ?
N9 P1 N1 C1 -64.6(3) . . . . ?
N8 P1 N1 C1 -171.3(3) . . . . ?
Ag1 P1 N1 C1 70.0(3) . . . . ?
N10 P2 N4 C15 -96.8(3) . . . . ?
N5 P2 N4 C15 9.3(3) . . . . ?
Ag1 P2 N4 C15 130.2(3) . . . . ?
N10 P2 N4 C12 65.9(3) . . . . ?
N5 P2 N4 C12 171.9(3) . . . . ?
Ag1 P2 N4 C12 -67.2(3) . . . . ?
N10 P2 N5 C21 95.3(3) . . . . ?
N4 P2 N5 C21 -9.7(3) . . . . ?
Ag1 P2 N5 C21 -132.1(3) . . . . ?
N10 P2 N5 C24 -66.6(3) . . . . ?
N4 P2 N5 C24 -171.6(3) . . . . ?
Ag1 P2 N5 C24 66.0(3) . . . . ?
N9 P1 N8 C38 -95.0(3) . . . . ?
N1 P1 N8 C38 9.8(3) . . . . ?
Ag1 P1 N8 C38 131.4(3) . . . . ?
N9 P1 N8 C35 64.3(3) . . . . ?
N1 P1 N8 C35 169.1(3) . . . . ?
Ag1 P1 N8 C35 -69.3(3) . . . . ?
N1 P1 N9 C50 147.8(3) . . . . ?
N8 P1 N9 C50 -112.9(3) . . . . ?
Ag1 P1 N9 C50 15.9(3) . . . . ?
N1 P1 N9 C47 -40.4(3) . . . . ?
N8 P1 N9 C47 58.9(3) . . . . ?
Ag1 P1 N9 C47 -172.3(2) . . . . ?
N4 P2 N10 C53B 65.3(13) . . . . ?
N5 P2 N10 C53B -33.7(13) . . . . ?
Ag1 P2 N10 C53B -163.5(13) . . . . ?
N4 P2 N10 C56A -141.9(4) . . . . ?
N5 P2 N10 C56A 119.1(4) . . . . ?
Ag1 P2 N10 C56A -10.7(4) . . . . ?
N4 P2 N10 C53A 43.5(4) . . . . ?
N5 P2 N10 C53A -55.4(4) . . . . ?
Ag1 P2 N10 C53A 174.8(3) . . . . ?
N4 P2 N10 C56B -122.2(11) . . . . ?
N5 P2 N10 C56B 138.9(11) . . . . ?
Ag1 P2 N10 C56B 9.1(11) . . . . ?
C44 N1 C1 C46 0.2(4) . . . . ?
P1 N1 C1 C46 166.5(3) . . . . ?
C44 N1 C1 C2 172.7(4) . . . . ?
P1 N1 C1 C2 -21.0(5) . . . . ?
C3 N2 C2 C1 -174.2(3) . . . . ?
C46 C1 C2 N2 169.3(4) . . . . ?
N1 C1 C2 N2 -1.9(6) . . . . ?
C2 N2 C3 C4 -61.5(5) . . . . ?
C2 N2 C3 C8 117.8(4) . . . . ?
C8 C3 C4 C5 0.1(6) . . . . ?
N2 C3 C4 C5 179.4(3) . . . . ?
C3 C4 C5 C6 -0.8(6) . . . . ?
C3 C4 C5 C9 179.6(4) . . . . ?
C4 C5 C6 C7 0.5(6) . . . . ?
C9 C5 C6 C7 -179.9(4) . . . . ?
C4 C5 C6 C10 180.0(4) . . . . ?
C9 C5 C6 C10 -0.5(6) . . . . ?
C5 C6 C7 C8 0.5(6) . . . . ?
C10 C6 C7 C8 -178.9(4) . . . . ?
C6 C7 C8 C3 -1.2(6) . . . . ?
C6 C7 C8 N3 179.8(3) . . . . ?
C4 C3 C8 C7 0.9(5) . . . . ?
N2 C3 C8 C7 -178.4(3) . . . . ?
C4 C3 C8 N3 180.0(3) . . . . ?
N2 C3 C8 N3 0.6(5) . . . . ?
C11 N3 C8 C7 57.4(5) . . . . ?
C11 N3 C8 C3 -121.6(4) . . . . ?
C8 N3 C11 C12 175.9(3) . . . . ?
C15 N4 C12 C13 -0.7(4) . . . . ?
P2 N4 C12 C13 -166.7(3) . . . . ?
C15 N4 C12 C11 -172.3(4) . . . . ?
P2 N4 C12 C11 21.7(5) . . . . ?
N3 C11 C12 C13 -167.6(4) . . . . ?
N3 C11 C12 N4 2.8(6) . . . . ?
N4 C12 C13 C14 -0.2(4) . . . . ?
C11 C12 C13 C14 171.8(3) . . . . ?
C12 C13 C14 C15 1.1(4) . . . . ?
C13 C14 C15 N4 -1.5(4) . . . . ?
C13 C14 C15 C16 -173.8(4) . . . . ?
C12 N4 C15 C14 1.3(4) . . . . ?
P2 N4 C15 C14 165.9(3) . . . . ?
C12 N4 C15 C16 173.9(3) . . . . ?
P2 N4 C15 C16 -21.5(5) . . . . ?
C14 C15 C16 C21 -160.8(4) . . . . ?
N4 C15 C16 C21 28.0(5) . . . . ?
C14 C15 C16 C17 -38.1(5) . . . . ?
N4 C15 C16 C17 150.7(3) . . . . ?
C14 C15 C16 C19 80.7(5) . . . . ?
N4 C15 C16 C19 -90.4(4) . . . . ?
C21 C16 C17 C18 62.1(4) . . . . ?
C15 C16 C17 C18 -61.0(4) . . . . ?
C19 C16 C17 C18 -177.5(3) . . . . ?
C21 C16 C19 C20 65.0(4) . . . . ?
C15 C16 C19 C20 -175.1(3) . . . . ?
C17 C16 C19 C20 -56.1(4) . . . . ?
C24 N5 C21 C22 -0.4(4) . . . . ?
P2 N5 C21 C22 -164.3(3) . . . . ?
C24 N5 C21 C16 -174.1(3) . . . . ?
P2 N5 C21 C16 22.1(5) . . . . ?
C15 C16 C21 C22 159.5(4) . . . . ?
C17 C16 C21 C22 37.0(5) . . . . ?
C19 C16 C21 C22 -83.9(5) . . . . ?
C15 C16 C21 N5 -28.1(5) . . . . ?
C17 C16 C21 N5 -150.6(3) . . . . ?
C19 C16 C21 N5 88.6(4) . . . . ?
N5 C21 C22 C23 0.3(4) . . . . ?
C16 C21 C22 C23 173.6(4) . . . . ?
C21 C22 C23 C24 0.0(4) . . . . ?
C22 C23 C24 N5 -0.2(4) . . . . ?
C22 C23 C24 C25 -173.9(4) . . . . ?
C21 N5 C24 C23 0.4(4) . . . . ?
P2 N5 C24 C23 166.0(3) . . . . ?
C21 N5 C24 C25 173.9(4) . . . . ?
P2 N5 C24 C25 -20.5(5) . . . . ?
C26 N6 C25 C24 -175.1(4) . . . . ?
C23 C24 C25 N6 170.1(4) . . . . ?
N5 C24 C25 N6 -2.3(6) . . . . ?
C25 N6 C26 C27 -59.3(5) . . . . ?
C25 N6 C26 C31 119.0(4) . . . . ?
C31 C26 C27 C28 -0.1(6) . . . . ?
N6 C26 C27 C28 178.2(4) . . . . ?
C26 C27 C28 C29 -0.3(6) . . . . ?
C26 C27 C28 C32 179.9(4) . . . . ?
C27 C28 C29 C30 0.2(6) . . . . ?
C32 C28 C29 C30 180.0(4) . . . . ?
C27 C28 C29 C33 -179.9(4) . . . . ?
C32 C28 C29 C33 -0.1(6) . . . . ?
C28 C29 C30 C31 0.4(6) . . . . ?
C33 C29 C30 C31 -179.5(4) . . . . ?
C29 C30 C31 C26 -0.8(6) . . . . ?
C29 C30 C31 N7 -178.8(4) . . . . ?
C27 C26 C31 C30 0.6(6) . . . . ?
N6 C26 C31 C30 -177.8(3) . . . . ?
C27 C26 C31 N7 178.8(3) . . . . ?
N6 C26 C31 N7 0.4(5) . . . . ?
C34 N7 C31 C30 49.1(5) . . . . ?
C34 N7 C31 C26 -129.0(4) . . . . ?
C31 N7 C34 C35 175.2(4) . . . . ?
C38 N8 C35 C36 0.8(4) . . . . ?
P1 N8 C35 C36 -162.7(3) . . . . ?
C38 N8 C35 C34 -170.0(4) . . . . ?
P1 N8 C35 C34 26.5(5) . . . . ?
N7 C34 C35 C36 -162.5(4) . . . . ?
N7 C34 C35 N8 6.8(6) . . . . ?
N8 C35 C36 C37 -0.8(4) . . . . ?
C34 C35 C36 C37 170.2(4) . . . . ?
C35 C36 C37 C38 0.4(5) . . . . ?
C36 C37 C38 N8 0.1(4) . . . . ?
C36 C37 C38 C39 -172.9(4) . . . . ?
C35 N8 C38 C37 -0.6(4) . . . . ?
P1 N8 C38 C37 160.9(3) . . . . ?
C35 N8 C38 C39 173.1(3) . . . . ?
P1 N8 C38 C39 -25.5(5) . . . . ?
C37 C38 C39 C44 -154.2(4) . . . . ?
N8 C38 C39 C44 33.7(5) . . . . ?
C37 C38 C39 C40 -31.6(5) . . . . ?
N8 C38 C39 C40 156.2(3) . . . . ?
C37 C38 C39 C42 89.3(5) . . . . ?
N8 C38 C39 C42 -82.9(4) . . . . ?
C38 C39 C40 C41 -62.5(4) . . . . ?
C44 C39 C40 C41 60.8(4) . . . . ?
C42 C39 C40 C41 177.2(3) . . . . ?
C38 C39 C42 C43 -65.8(4) . . . . ?
C44 C39 C42 C43 174.3(3) . . . . ?
C40 C39 C42 C43 55.6(4) . . . . ?
C1 N1 C44 C45 -0.7(4) . . . . ?
P1 N1 C44 C45 -165.6(3) . . . . ?
C1 N1 C44 C39 -172.3(3) . . . . ?
P1 N1 C44 C39 22.7(5) . . . . ?
C38 C39 C44 C45 157.3(4) . . . . ?
C40 C39 C44 C45 34.3(5) . . . . ?
C42 C39 C44 C45 -84.4(4) . . . . ?
C38 C39 C44 N1 -32.7(5) . . . . ?
C40 C39 C44 N1 -155.7(3) . . . . ?
C42 C39 C44 N1 85.6(4) . . . . ?
N1 C44 C45 C46 0.8(4) . . . . ?
C39 C44 C45 C46 172.0(4) . . . . ?
N1 C1 C46 C45 0.3(4) . . . . ?
C2 C1 C46 C45 -172.3(4) . . . . ?
C44 C45 C46 C1 -0.7(5) . . . . ?
C50 N9 C47 C49 78.4(5) . . . . ?
P1 N9 C47 C49 -92.9(4) . . . . ?
C50 N9 C47 C48 -50.3(5) . . . . ?
P1 N9 C47 C48 138.4(3) . . . . ?
C47 N9 C50 C51 76.1(5) . . . . ?
P1 N9 C50 C51 -112.3(4) . . . . ?
C47 N9 C50 C52 -52.4(5) . . . . ?
P1 N9 C50 C52 119.2(3) . . . . ?
C56A N10 C53A C54A 50.4(7) . . . . ?
P2 N10 C53A C54A -135.3(4) . . . . ?
C56A N10 C53A C55A -77.4(6) . . . . ?
P2 N10 C53A C55A 96.8(5) . . . . ?
C53A N10 C56A C58A 49.8(7) . . . . ?
P2 N10 C56A C58A -124.5(4) . . . . ?
C53A N10 C56A C57A -77.8(6) . . . . ?
P2 N10 C56A C57A 107.9(5) . . . . ?
C56B N10 C53B C54B -44(3) . . . . ?
P2 N10 C53B C54B 128(2) . . . . ?
C56B N10 C53B C55B 86(3) . . . . ?
P2 N10 C53B C55B -102(3) . . . . ?
C53B N10 C56B C58B -63(3) . . . . ?
P2 N10 C56B C58B 124(2) . . . . ?
C53B N10 C56B C57B 69(3) . . . . ?
P2 N10 C56B C57B -104(2) . . . . ?
N20 P3 N12 C104 98.2(4) . . . . ?
N19 P3 N12 C104 -6.3(4) . . . . ?
Ag2 P3 N12 C104 -128.0(3) . . . . ?
N20 P3 N12 C61 -65.9(3) . . . . ?
N19 P3 N12 C61 -170.3(3) . . . . ?
Ag2 P3 N12 C61 68.0(3) . . . . ?
N21 P4 N15 C75 -90.9(4) . . . . ?
N16 P4 N15 C75 15.2(4) . . . . ?
Ag2 P4 N15 C75 136.9(4) . . . . ?
N21 P4 N15 C72 68.9(4) . . . . ?
N16 P4 N15 C72 174.9(3) . . . . ?
Ag2 P4 N15 C72 -63.3(4) . . . . ?
N21 P4 N16 C81 93.0(4) . . . . ?
N15 P4 N16 C81 -12.0(4) . . . . ?
Ag2 P4 N16 C81 -129.8(4) . . . . ?
N21 P4 N16 C84 -73.2(3) . . . . ?
N15 P4 N16 C84 -178.2(3) . . . . ?
Ag2 P4 N16 C84 63.9(3) . . . . ?
N20 P3 N19 C98 -96.7(3) . . . . ?
N12 P3 N19 C98 9.4(3) . . . . ?
Ag2 P3 N19 C98 129.4(3) . . . . ?
N20 P3 N19 C95 62.1(3) . . . . ?
N12 P3 N19 C95 168.3(3) . . . . ?
Ag2 P3 N19 C95 -71.8(3) . . . . ?
N19 P3 N20 C107 -142.0(3) . . . . ?
N12 P3 N20 C107 118.8(3) . . . . ?
Ag2 P3 N20 C107 -10.9(3) . . . . ?
N19 P3 N20 C110 43.2(3) . . . . ?
N12 P3 N20 C110 -56.0(3) . . . . ?
Ag2 P3 N20 C110 174.3(3) . . . . ?
N16 P4 N21 C116 128.1(3) . . . . ?
N15 P4 N21 C116 -132.6(3) . . . . ?
Ag2 P4 N21 C116 -6.5(3) . . . . ?
N16 P4 N21 C113 -48.7(3) . . . . ?
N15 P4 N21 C113 50.5(3) . . . . ?
Ag2 P4 N21 C113 176.7(2) . . . . ?
C104 N12 C61 C106 0.1(5) . . . . ?
P3 N12 C61 C106 167.3(3) . . . . ?
C104 N12 C61 C62 171.2(4) . . . . ?
P3 N12 C61 C62 -21.6(6) . . . . ?
C63 N13 C62 C61 -174.9(4) . . . . ?
C106 C61 C62 N13 165.2(5) . . . . ?
N12 C61 C62 N13 -4.3(7) . . . . ?
C62 N13 C63 C64 -56.2(5) . . . . ?
C62 N13 C63 C68 123.4(4) . . . . ?
C68 C63 C64 C65 0.4(5) . . . . ?
N13 C63 C64 C65 -180.0(3) . . . . ?
C63 C64 C65 C66 0.3(6) . . . . ?
C63 C64 C65 C69 -178.7(3) . . . . ?
C64 C65 C66 C67 -0.9(6) . . . . ?
C69 C65 C66 C67 178.1(4) . . . . ?
C64 C65 C66 C70 179.2(4) . . . . ?
C69 C65 C66 C70 -1.7(6) . . . . ?
C65 C66 C67 C68 0.8(6) . . . . ?
C70 C66 C67 C68 -179.4(4) . . . . ?
C66 C67 C68 C63 0.0(6) . . . . ?
C66 C67 C68 N14 -179.2(4) . . . . ?
C64 C63 C68 C67 -0.6(5) . . . . ?
N13 C63 C68 C67 179.8(3) . . . . ?
C64 C63 C68 N14 178.6(3) . . . . ?
N13 C63 C68 N14 -1.0(5) . . . . ?
C71 N14 C68 C67 58.9(5) . . . . ?
C71 N14 C68 C63 -120.3(4) . . . . ?
C68 N14 C71 C72 174.9(4) . . . . ?
C75 N15 C72 C73 -0.8(5) . . . . ?
P4 N15 C72 C73 -164.5(3) . . . . ?
C75 N15 C72 C71 -172.1(4) . . . . ?
P4 N15 C72 C71 24.2(6) . . . . ?
N14 C71 C72 C73 -166.3(5) . . . . ?
N14 C71 C72 N15 3.5(8) . . . . ?
N15 C72 C73 C74 0.2(6) . . . . ?
C71 C72 C73 C74 171.7(5) . . . . ?
C72 C73 C74 C75 0.5(6) . . . . ?
C73 C74 C75 N15 -1.0(6) . . . . ?
C73 C74 C75 C76A -165.9(6) . . . . ?
C73 C74 C75 C76B 173.1(9) . . . . ?
C72 N15 C75 C74 1.2(5) . . . . ?
P4 N15 C75 C74 163.2(4) . . . . ?
C72 N15 C75 C76A 167.4(5) . . . . ?
P4 N15 C75 C76A -30.5(7) . . . . ?
C72 N15 C75 C76B -172.4(9) . . . . ?
P4 N15 C75 C76B -10.3(11) . . . . ?
C74 C75 C76A C81 -161.7(6) . . . . ?
N15 C75 C76A C81 35.1(9) . . . . ?
C74 C75 C76A C79A 75.1(8) . . . . ?
N15 C75 C76A C79A -88.1(6) . . . . ?
C74 C75 C76A C77A -44.0(9) . . . . ?
N15 C75 C76A C77A 152.7(5) . . . . ?
C75 C76A C77A C78A -58.7(7) . . . . ?
C81 C76A C77A C78A 62.2(7) . . . . ?
C79A C76A C77A C78A -176.6(6) . . . . ?
C75 C76A C79A C80A 178.9(5) . . . . ?
C81 C76A C79A C80A 55.3(7) . . . . ?
C77A C76A C79A C80A -63.3(8) . . . . ?
C74 C75 C76B C79B 79.6(14) . . . . ?
N15 C75 C76B C79B -107.5(14) . . . . ?
C74 C75 C76B C77B -36.5(17) . . . . ?
N15 C75 C76B C77B 136.4(14) . . . . ?
C74 C75 C76B C81 -175.0(6) . . . . ?
N15 C75 C76B C81 -2.2(15) . . . . ?
C79B C76B C77B C78B 178(4) . . . . ?
C81 C76B C77B C78B 59(5) . . . . ?
C75 C76B C77B C78B -70(4) . . . . ?
C77B C76B C79B C80B 177(3) . . . . ?
C81 C76B C79B C80B -50(3) . . . . ?
C75 C76B C79B C80B 58(3) . . . . ?
C84 N16 C81 C82 -0.1(5) . . . . ?
P4 N16 C81 C82 -167.9(3) . . . . ?
C84 N16 C81 C76A -168.8(5) . . . . ?
P4 N16 C81 C76A 23.4(7) . . . . ?
C84 N16 C81 C76B 170.7(9) . . . . ?
P4 N16 C81 C76B 3.0(11) . . . . ?
C75 C76A C81 C82 162.1(5) . . . . ?
C79A C76A C81 C82 -76.5(8) . . . . ?
C77A C76A C81 C82 43.9(9) . . . . ?
C75 C76A C81 N16 -31.6(9) . . . . ?
C79A C76A C81 N16 89.8(6) . . . . ?
C77A C76A C81 N16 -149.8(5) . . . . ?
C79B C76B C81 C82 -78.5(16) . . . . ?
C77B C76B C81 C82 44(2) . . . . ?
C75 C76B C81 C82 175.6(6) . . . . ?
C79B C76B C81 N16 111.6(14) . . . . ?
C77B C76B C81 N16 -126(2) . . . . ?
C75 C76B C81 N16 5.7(15) . . . . ?
N16 C81 C82 C83 -0.1(5) . . . . ?
C76A C81 C82 C83 167.5(6) . . . . ?
C76B C81 C82 C83 -171.8(8) . . . . ?
C81 C82 C83 C84 0.3(5) . . . . ?
C82 C83 C84 N16 -0.3(5) . . . . ?
C82 C83 C84 C85 -179.0(4) . . . . ?
C81 N16 C84 C83 0.2(5) . . . . ?
P4 N16 C84 C83 169.4(3) . . . . ?
C81 N16 C84 C85 178.9(4) . . . . ?
P4 N16 C84 C85 -12.0(6) . . . . ?
C86 N17 C85 C84 -176.1(4) . . . . ?
C83 C84 C85 N17 180.0(4) . . . . ?
N16 C84 C85 N17 1.6(7) . . . . ?
C85 N17 C86 C87 -76.1(5) . . . . ?
C85 N17 C86 C91 104.8(4) . . . . ?
C91 C86 C87 C88 -0.3(6) . . . . ?
N17 C86 C87 C88 -179.3(3) . . . . ?
C86 C87 C88 C89 -0.4(6) . . . . ?
C86 C87 C88 C92 178.2(4) . . . . ?
C87 C88 C89 C90 0.7(5) . . . . ?
C92 C88 C89 C90 -177.8(3) . . . . ?
C87 C88 C89 C93 180.0(3) . . . . ?
C92 C88 C89 C93 1.4(5) . . . . ?
C88 C89 C90 C91 -0.4(5) . . . . ?
C93 C89 C90 C91 -179.7(3) . . . . ?
C87 C86 C91 C90 0.6(5) . . . . ?
N17 C86 C91 C90 179.7(3) . . . . ?
C87 C86 C91 N18 179.9(3) . . . . ?
N17 C86 C91 N18 -1.1(5) . . . . ?
C89 C90 C91 C86 -0.3(5) . . . . ?
C89 C90 C91 N18 -179.5(3) . . . . ?
C94 N18 C91 C86 -121.6(4) . . . . ?
C94 N18 C91 C90 57.6(5) . . . . ?
C91 N18 C94 C95 173.0(3) . . . . ?
C98 N19 C95 C96 0.3(4) . . . . ?
P3 N19 C95 C96 -162.7(3) . . . . ?
C98 N19 C95 C94 -170.1(4) . . . . ?
P3 N19 C95 C94 26.9(5) . . . . ?
N18 C94 C95 C96 -165.4(4) . . . . ?
N18 C94 C95 N19 3.5(6) . . . . ?
N19 C95 C96 C97 -1.0(4) . . . . ?
C94 C95 C96 C97 169.7(4) . . . . ?
C95 C96 C97 C98 1.3(5) . . . . ?
C96 C97 C98 N19 -1.2(5) . . . . ?
C96 C97 C98 C99 -173.1(4) . . . . ?
C95 N19 C98 C97 0.5(4) . . . . ?
P3 N19 C98 C97 161.7(3) . . . . ?
C95 N19 C98 C99 173.1(4) . . . . ?
P3 N19 C98 C99 -25.8(5) . . . . ?
C97 C98 C99 C104 -155.5(4) . . . . ?
N19 C98 C99 C104 33.6(5) . . . . ?
C97 C98 C99 C100 -32.5(6) . . . . ?
N19 C98 C99 C100 156.6(4) . . . . ?
C97 C98 C99 C102 84.9(5) . . . . ?
N19 C98 C99 C102 -86.0(5) . . . . ?
C104 C99 C100 C101 61.4(5) . . . . ?
C98 C99 C100 C101 -62.3(5) . . . . ?
C102 C99 C100 C101 -177.3(4) . . . . ?
C104 C99 C102 C103 61.3(6) . . . . ?
C98 C99 C102 C103 -177.8(5) . . . . ?
C100 C99 C102 C103 -60.6(6) . . . . ?
C61 N12 C104 C105 -0.8(5) . . . . ?
P3 N12 C104 C105 -166.6(3) . . . . ?
C61 N12 C104 C99 -174.9(4) . . . . ?
P3 N12 C104 C99 19.3(6) . . . . ?
C98 C99 C104 C105 156.9(4) . . . . ?
C100 C99 C104 C105 34.8(6) . . . . ?
C102 C99 C104 C105 -86.2(6) . . . . ?
C98 C99 C104 N12 -30.5(5) . . . . ?
C100 C99 C104 N12 -152.5(4) . . . . ?
C102 C99 C104 N12 86.5(5) . . . . ?
N12 C104 C105 C106 1.2(5) . . . . ?
C99 C104 C105 C106 174.8(4) . . . . ?
N12 C61 C106 C105 0.7(5) . . . . ?
C62 C61 C106 C105 -170.4(4) . . . . ?
C104 C105 C106 C61 -1.2(6) . . . . ?
C110 N20 C107 C108 -74.3(5) . . . . ?
P3 N20 C107 C108 111.0(4) . . . . ?
C110 N20 C107 C109 53.1(5) . . . . ?
P3 N20 C107 C109 -121.5(3) . . . . ?
C107 N20 C110 C111 54.5(6) . . . . ?
P3 N20 C110 C111 -131.0(4) . . . . ?
C107 N20 C110 C112 -81.8(5) . . . . ?
P3 N20 C110 C112 92.7(5) . . . . ?
C116 N21 C113 C115 51.3(5) . . . . ?
P4 N21 C113 C115 -132.0(4) . . . . ?
C116 N21 C113 C114 -78.5(5) . . . . ?
P4 N21 C113 C114 98.2(4) . . . . ?
C113 N21 C116 C117 50.0(5) . . . . ?
P4 N21 C116 C117 -126.7(3) . . . . ?
C113 N21 C116 C118 -77.2(5) . . . . ?
P4 N21 C116 C118 106.0(4) . . . . ?
O3A S1A C121 F2A -54.8(8) . . . . ?
O1A S1A C121 F2A 66.4(8) . . . . ?
O2A S1A C121 F2A -174.8(7) . . . . ?
O3A S1A C121 F1A -173.8(8) . . . . ?
O1A S1A C121 F1A -52.6(9) . . . . ?
O2A S1A C121 F1A 66.2(8) . . . . ?
O3A S1A C121 F3A 61.2(8) . . . . ?
O1A S1A C121 F3A -177.6(7) . . . . ?
O2A S1A C121 F3A -58.8(7) . . . . ?
O3B S1B C21B F2B 179.6(12) . . . . ?
O1B S1B C21B F2B -58.5(12) . . . . ?
O2B S1B C21B F2B 56.5(12) . . . . ?
O3B S1B C21B F1B 62.1(14) . . . . ?
O1B S1B C21B F1B -175.9(12) . . . . ?
O2B S1B C21B F1B -60.9(13) . . . . ?
O3B S1B C21B F3B -67.5(14) . . . . ?
O1B S1B C21B F3B 54.4(13) . . . . ?
O2B S1B C21B F3B 169.4(12) . . . . ?
O3C S1C C21C F2C -172.1(13) . . . . ?
O1C S1C C21C F2C 65.6(14) . . . . ?
O2C S1C C21C F2C -53.0(14) . . . . ?
O3C S1C C21C F1C 65.6(15) . . . . ?
O1C S1C C21C F1C -56.6(15) . . . . ?
O2C S1C C21C F1C -175.2(14) . . . . ?
O3C S1C C21C F3C -60.3(15) . . . . ?
O1C S1C C21C F3C 177.5(14) . . . . ?
O2C S1C C21C F3C 58.9(15) . . . . ?
O5A S2A C122 F6A -63.2(7) . . . . ?
O4A S2A C122 F6A 179.3(6) . . . . ?
O6A S2A C122 F6A 55.9(7) . . . . ?
O5A S2A C122 F5A 64.1(7) . . . . ?
O4A S2A C122 F5A -53.3(7) . . . . ?
O6A S2A C122 F5A -176.8(7) . . . . ?
O5A S2A C122 F4A 173.6(6) . . . . ?
O4A S2A C122 F4A 56.2(6) . . . . ?
O6A S2A C122 F4A -67.3(7) . . . . ?
O5B S2B C22B F6B 68.1(13) . . . . ?
O4B S2B C22B F6B -173.5(11) . . . . ?
O6B S2B C22B F6B -42.9(13) . . . . ?
O5B S2B C22B F5B -56.1(13) . . . . ?
O4B S2B C22B F5B 62.3(12) . . . . ?
O6B S2B C22B F5B -167.0(13) . . . . ?
O5B S2B C22B F4B -165.5(12) . . . . ?
O4B S2B C22B F4B -47.1(12) . . . . ?
O6B S2B C22B F4B 83.6(12) . . . . ?
O5C S2C C22C F6C 46(2) . . . . ?
O4C S2C C22C F6C 164(2) . . . . ?
O6C S2C C22C F6C -71(2) . . . . ?
O5C S2C C22C F5C 172(2) . . . . ?
O4C S2C C22C F5C -70(2) . . . . ?
O6C S2C C22C F5C 55(2) . . . . ?
O5C S2C C22C F4C -76.7(18) . . . . ?
O4C S2C C22C F4C 41.6(18) . . . . ?
O6C S2C C22C F4C 166.6(18) . . . . ?

loop_
_platon_squeeze_void_nr
_platon_squeeze_void_average_x
_platon_squeeze_void_average_y
_platon_squeeze_void_average_z
_platon_squeeze_void_volume
_platon_squeeze_void_count_electrons
_platon_squeeze_void_content
1 0.000 0.000 0.000 788 183 ' '
2 1.000 0.500 0.500 788 182 ' '
